data_4081772
loop_
_publ_author_name
'Martin, Anthony R.'
'Makida, Yusuke'
'Meiries, S\'ebastien'
'Slawin, Alexandra M. Z.'
'Nolan, Steven P.'

_publ_section_title
;
 Enhanced Activity of [Ni(NHC)CpCl] Complexes in Arylamination Catalysis
;
_journal_issue 21
_journal_name_full Organometallics
_journal_page_first 6265
_journal_paper_doi 10.1021/om4004863
_journal_volume 32
_journal_year 2013
_chemical_formula_moiety 'C75 H63 Cl3 N2 Ni O2'
_chemical_formula_sum 'C75 H63 Cl3 N2 Ni O2'
_chemical_formula_weight 1189.39
_space_group_IT_number 2
_symmetry_cell_setting triclinic
_symmetry_Int_Tables_number 2
_symmetry_space_group_name_Hall '-P 1'
_symmetry_space_group_name_H-M 'P -1'
_atom_sites_solution_hydrogens geom
_atom_sites_solution_primary direct
_atom_sites_solution_secondary difmap
_cell_angle_alpha 67.474(8)
_cell_angle_beta 71.963(9)
_cell_angle_gamma 86.713(10)
_cell_formula_units_Z 2
_cell_length_a 13.931(3)
_cell_length_b 15.099(3)
_cell_length_c 15.8685(18)
_cell_measurement_reflns_used 7829
_cell_measurement_temperature 93
_cell_measurement_theta_max 25.35
_cell_measurement_theta_min 1.46
_cell_volume 2924.5(10)
_computing_cell_refinement 'CrystalClear-SM Expert 2.0 rc13'
_computing_data_collection 'CrystalClear-SM Expert 2.0 rc13 (Rigaku, 2009)'
_computing_data_reduction 'CrystalClear-SM Expert 2.0 rc13'
_computing_molecular_graphics 'CrystalStructure 4.0'
_computing_publication_material 'CrystalStructure 4.0 (Rigaku, 2010)'
_computing_structure_refinement 'SHELXL97 (Sheldrick, 2008)'
_computing_structure_solution 'DIRDIF99-PATTY (Gould, et al., 1999)'
_diffrn_ambient_temperature 93
_diffrn_detector_area_resol_mean 29.257
_diffrn_measured_fraction_theta_full 0.993
_diffrn_measured_fraction_theta_max 0.990
_diffrn_measurement_device_type 'Rigaku Saturn70'
_diffrn_measurement_method \w
_diffrn_radiation_type 'Mo K\a'
_diffrn_radiation_wavelength 0.71075
_diffrn_reflns_av_R_equivalents 0.0358
_diffrn_reflns_Laue_measured_fraction_full 0.993
_diffrn_reflns_Laue_measured_fraction_max 0.990
_diffrn_reflns_limit_h_max 16
_diffrn_reflns_limit_h_min -16
_diffrn_reflns_limit_k_max 18
_diffrn_reflns_limit_k_min -15
_diffrn_reflns_limit_l_max 19
_diffrn_reflns_limit_l_min -17
_diffrn_reflns_number 29503
_diffrn_reflns_point_group_measured_fraction_full 0.993
_diffrn_reflns_point_group_measured_fraction_max 0.990
_diffrn_reflns_theta_full 25.242
_diffrn_reflns_theta_max 25.353
_diffrn_reflns_theta_min 1.464
_diffrn_standards_number 0
_exptl_absorpt_coefficient_mu 0.520
_exptl_absorpt_correction_T_max 0.990
_exptl_absorpt_correction_T_min 0.901
_exptl_absorpt_correction_type multi-scan
_exptl_absorpt_process_details 'REQAB (Rigaku, 1998)'
_exptl_crystal_colour red
_exptl_crystal_density_diffrn 1.351
_exptl_crystal_density_method 'not measured'
_exptl_crystal_description platelet
_exptl_crystal_F_000 1244.00
_exptl_crystal_size_max 0.150
_exptl_crystal_size_mid 0.120
_exptl_crystal_size_min 0.020
_refine_diff_density_max 0.290
_refine_diff_density_min -0.510
_refine_ls_extinction_method none
_refine_ls_goodness_of_fit_ref 1.018
_refine_ls_hydrogen_treatment constr
_refine_ls_number_parameters 748
_refine_ls_number_reflns 10606
_refine_ls_number_restraints 0
_refine_ls_R_factor_gt 0.0555
_refine_ls_shift/su_max 0.000
_refine_ls_structure_factor_coef Fsqd
_refine_ls_weighting_details 'w = 1/[\s^2^(Fo^2^)+(0.0571P)^2^+3.3172P] where P=(Fo^2^+2Fc^2^)/3'
_refine_ls_weighting_scheme calc
_refine_ls_wR_factor_ref 0.1312
_reflns_number_gt 9451
_reflns_number_total 10606
_reflns_threshold_expression F^2^>2.0\s(F^2^)
_cod_data_source_file om4004863_si_002.cif
_cod_data_source_block 3
_cod_original_cell_volume 2924.6(8)
_cod_database_code 4081772

loop_
_symmetry_equiv_pos_site_id
_symmetry_equiv_pos_as_xyz
1 +X,+Y,+Z
2 -X,-Y,-Z

loop_
_atom_site_label
_atom_site_type_symbol
_atom_site_fract_x
_atom_site_fract_y
_atom_site_fract_z
_atom_site_U_iso_or_equiv
_atom_site_adp_type
_atom_site_occupancy
_atom_site_symmetry_multiplicity
_atom_site_calc_flag
_atom_site_refinement_flags
Ni1 Ni 0.22086(3) 0.12670(2) 0.38859(2) 0.02022(11) Uani 1.0 2 d .
Cl1 Cl 0.10190(5) 0.09916(5) 0.33634(5) 0.02983(17) Uani 1.0 2 d .
Cl2 Cl -0.08655(9) 0.88114(9) 0.21992(8) 0.0724(4) Uani 1.0 2 d .
Cl3 Cl 0.13167(8) 0.91765(7) 0.13879(7) 0.0537(3) Uani 1.0 2 d .
O9 O 0.19971(15) 0.33506(16) 0.66031(14) 0.0331(5) Uani 1.0 2 d .
O42 O 0.34609(15) 0.04913(14) -0.02776(14) 0.0291(5) Uani 1.0 2 d .
N2 N 0.26639(16) 0.33587(15) 0.29634(15) 0.0181(5) Uani 1.0 2 d .
N5 N 0.28963(16) 0.27369(15) 0.19104(15) 0.0180(5) Uani 1.0 2 d .
C1 C 0.26362(18) 0.24847(19) 0.28843(19) 0.0190(6) Uani 1.0 2 d .
C3 C 0.29266(19) 0.41117(19) 0.20778(19) 0.0201(6) Uani 1.0 2 d .
C4 C 0.30821(19) 0.37258(18) 0.1416(2) 0.0204(6) Uani 1.0 2 d .
C6 C 0.25000(19) 0.34631(19) 0.38657(19) 0.0196(6) Uani 1.0 2 d .
C7 C 0.1505(2) 0.33395(19) 0.4495(2) 0.0223(6) Uani 1.0 2 d .
C8 C 0.1383(2) 0.3330(2) 0.5399(2) 0.0264(7) Uani 1.0 2 d .
C9 C 0.2218(2) 0.3436(2) 0.5672(2) 0.0247(6) Uani 1.0 2 d .
C10 C 0.3181(2) 0.3625(2) 0.5023(2) 0.0228(6) Uani 1.0 2 d .
C11 C 0.33324(19) 0.36654(18) 0.40919(19) 0.0191(6) Uani 1.0 2 d .
C12 C 0.0608(2) 0.3287(2) 0.4149(2) 0.0251(7) Uani 1.0 2 d .
C13 C -0.0373(2) 0.2887(3) 0.4973(3) 0.0277(7) Uani 1.0 2 d .
C14 C -0.0612(2) 0.1896(3) 0.5428(3) 0.0291(7) Uani 1.0 2 d .
C15 C -0.1479(3) 0.1522(3) 0.6207(3) 0.0331(7) Uani 1.0 2 d .
C16 C -0.2131(3) 0.2129(3) 0.6537(3) 0.0327(7) Uani 1.0 2 d .
C17 C -0.1917(2) 0.3117(3) 0.6076(3) 0.0319(7) Uani 1.0 2 d .
C18 C -0.1046(2) 0.3492(3) 0.5300(3) 0.0295(7) Uani 1.0 2 d .
C19 C 0.0475(2) 0.4270(3) 0.3426(2) 0.0264(7) Uani 1.0 2 d .
C20 C -0.0136(3) 0.4326(3) 0.2858(3) 0.0367(8) Uani 1.0 2 d .
C21 C -0.0337(3) 0.5209(3) 0.2250(3) 0.0424(9) Uani 1.0 2 d .
C22 C 0.0060(3) 0.6046(3) 0.2200(3) 0.0381(8) Uani 1.0 2 d .
C23 C 0.0674(3) 0.6006(3) 0.2747(3) 0.0335(7) Uani 1.0 2 d .
C24 C 0.0877(3) 0.5120(3) 0.3357(2) 0.0293(7) Uani 1.0 2 d .
C25 C 0.2812(3) 0.3413(3) 0.6941(3) 0.0361(8) Uani 1.0 2 d .
C26 C 0.43790(19) 0.39567(19) 0.33386(19) 0.0201(6) Uani 1.0 2 d .
C27 C 0.4538(2) 0.5053(2) 0.2826(2) 0.0233(6) Uani 1.0 2 d .
C28 C 0.4339(2) 0.5655(2) 0.3334(3) 0.0288(7) Uani 1.0 2 d .
C29 C 0.4533(3) 0.6647(3) 0.2855(3) 0.0389(8) Uani 1.0 2 d .
C30 C 0.4909(3) 0.7052(3) 0.1862(3) 0.0394(9) Uani 1.0 2 d .
C31 C 0.5088(3) 0.6467(3) 0.1348(3) 0.0359(8) Uani 1.0 2 d .
C32 C 0.4914(2) 0.5473(2) 0.1831(2) 0.0282(7) Uani 1.0 2 d .
C33 C 0.5256(2) 0.3513(2) 0.37207(19) 0.0222(6) Uani 1.0 2 d .
C34 C 0.5779(2) 0.3958(2) 0.4086(2) 0.0263(7) Uani 1.0 2 d .
C35 C 0.6607(3) 0.3555(3) 0.4369(3) 0.0337(7) Uani 1.0 2 d .
C36 C 0.6916(3) 0.2690(3) 0.4298(3) 0.0357(8) Uani 1.0 2 d .
C37 C 0.6390(3) 0.2230(3) 0.3957(3) 0.0338(8) Uani 1.0 2 d .
C38 C 0.5570(2) 0.2640(2) 0.3669(2) 0.0274(7) Uani 1.0 2 d .
C39 C 0.29884(19) 0.21048(18) 0.13957(18) 0.0180(6) Uani 1.0 2 d .
C40 C 0.38236(19) 0.15396(19) 0.13236(19) 0.0191(6) Uani 1.0 2 d .
C41 C 0.3936(2) 0.09903(19) 0.07669(19) 0.0214(6) Uani 1.0 2 d .
C42 C 0.3252(2) 0.10314(19) 0.0278(2) 0.0220(6) Uani 1.0 2 d .
C43 C 0.2425(2) 0.1589(2) 0.0361(2) 0.0233(6) Uani 1.0 2 d .
C44 C 0.22864(19) 0.21434(19) 0.09150(19) 0.0200(6) Uani 1.0 2 d .
C45 C 0.46584(19) 0.15940(19) 0.17376(19) 0.0206(6) Uani 1.0 2 d .
C46 C 0.55564(19) 0.22445(19) 0.0937(2) 0.0215(6) Uani 1.0 2 d .
C47 C 0.5740(2) 0.3161(2) 0.0895(3) 0.0278(7) Uani 1.0 2 d .
C48 C 0.6550(3) 0.3765(3) 0.0183(3) 0.0335(8) Uani 1.0 2 d .
C49 C 0.7191(3) 0.3466(3) -0.0500(3) 0.0346(8) Uani 1.0 2 d .
C50 C 0.7010(3) 0.2561(3) -0.0478(3) 0.0316(7) Uani 1.0 2 d .
C51 C 0.6210(2) 0.1953(2) 0.0238(2) 0.0259(7) Uani 1.0 2 d .
C52 C 0.4994(2) 0.06346(19) 0.23212(19) 0.0209(6) Uani 1.0 2 d .
C53 C 0.5857(2) 0.0643(2) 0.25852(19) 0.0234(6) Uani 1.0 2 d .
C54 C 0.6139(3) -0.0193(3) 0.3203(2) 0.0299(7) Uani 1.0 2 d .
C55 C 0.5552(3) -0.1045(3) 0.3569(2) 0.0314(7) Uani 1.0 2 d .
C56 C 0.4692(3) -0.1058(2) 0.3313(2) 0.0298(7) Uani 1.0 2 d .
C57 C 0.4413(2) -0.0229(2) 0.2692(2) 0.0252(6) Uani 1.0 2 d .
C58 C 0.2918(3) 0.0667(3) -0.0951(3) 0.0342(8) Uani 1.0 2 d .
C59 C 0.14116(19) 0.28114(19) 0.0949(2) 0.0207(6) Uani 1.0 2 d .
C60 C 0.04184(19) 0.23718(19) 0.0997(2) 0.0211(6) Uani 1.0 2 d .
C61 C -0.0359(2) 0.2018(2) 0.1865(2) 0.0269(7) Uani 1.0 2 d .
C62 C -0.1274(3) 0.1630(3) 0.1924(3) 0.0350(8) Uani 1.0 2 d .
C63 C -0.1417(3) 0.1591(3) 0.1116(3) 0.0349(8) Uani 1.0 2 d .
C64 C -0.0656(3) 0.1946(3) 0.0250(3) 0.0314(7) Uani 1.0 2 d .
C65 C 0.0250(2) 0.2345(2) 0.0187(2) 0.0256(7) Uani 1.0 2 d .
C66 C 0.16805(19) 0.37948(19) 0.0126(2) 0.0211(6) Uani 1.0 2 d .
C67 C 0.2392(2) 0.3955(2) -0.0762(2) 0.0260(7) Uani 1.0 2 d .
C68 C 0.2586(3) 0.4864(3) -0.1495(3) 0.0319(7) Uani 1.0 2 d .
C69 C 0.2063(3) 0.5629(3) -0.1351(3) 0.0330(8) Uani 1.0 2 d .
C70 C 0.1360(3) 0.5481(3) -0.0469(3) 0.0341(8) Uani 1.0 2 d .
C71 C 0.1173(2) 0.4577(2) 0.0259(3) 0.0270(7) Uani 1.0 2 d .
C72 C 0.1676(3) 0.0129(3) 0.5276(3) 0.0367(8) Uani 1.0 2 d .
C73 C 0.1909(3) 0.0939(3) 0.5409(2) 0.0357(8) Uani 1.0 2 d .
C74 C 0.2935(3) 0.1234(2) 0.4864(2) 0.0301(7) Uani 1.0 2 d .
C75 C 0.3366(2) 0.0524(2) 0.4484(2) 0.0261(7) Uani 1.0 2 d .
C76 C 0.2586(3) -0.0139(2) 0.4721(3) 0.0296(7) Uani 1.0 2 d .
C77 C 0.0176(3) 0.9585(3) 0.1928(3) 0.0516(10) Uani 1.0 2 d .
H3 H 0.2986 0.4775 0.1959 0.0242 Uiso 1.0 2 calc R
H4 H 0.3281 0.4064 0.0739 0.0245 Uiso 1.0 2 calc R
H8 H 0.0722 0.3251 0.5839 0.0316 Uiso 1.0 2 calc R
H10 H 0.3740 0.3728 0.5205 0.0274 Uiso 1.0 2 calc R
H12 H 0.0767 0.2837 0.3806 0.0301 Uiso 1.0 2 calc R
H14 H -0.0175 0.1473 0.5202 0.0349 Uiso 1.0 2 calc R
H15 H -0.1626 0.0846 0.6516 0.0397 Uiso 1.0 2 calc R
H16 H -0.2722 0.1871 0.7074 0.0392 Uiso 1.0 2 calc R
H17 H -0.2367 0.3537 0.6293 0.0382 Uiso 1.0 2 calc R
H18 H -0.0906 0.4169 0.4988 0.0354 Uiso 1.0 2 calc R
H20 H -0.0418 0.3752 0.2888 0.0440 Uiso 1.0 2 calc R
H21 H -0.0752 0.5235 0.1866 0.0508 Uiso 1.0 2 calc R
H22 H -0.0087 0.6649 0.1790 0.0457 Uiso 1.0 2 calc R
H23 H 0.0959 0.6583 0.2708 0.0402 Uiso 1.0 2 calc R
H24 H 0.1299 0.5100 0.3733 0.0351 Uiso 1.0 2 calc R
H25A H 0.3189 0.4039 0.6553 0.0433 Uiso 1.0 2 calc R
H25B H 0.3263 0.2900 0.6889 0.0433 Uiso 1.0 2 calc R
H25C H 0.2546 0.3342 0.7613 0.0433 Uiso 1.0 2 calc R
H26 H 0.4380 0.3703 0.2841 0.0241 Uiso 1.0 2 calc R
H28 H 0.4067 0.5385 0.4015 0.0346 Uiso 1.0 2 calc R
H29 H 0.4407 0.7047 0.3211 0.0467 Uiso 1.0 2 calc R
H30 H 0.5042 0.7729 0.1537 0.0473 Uiso 1.0 2 calc R
H31 H 0.5330 0.6741 0.0666 0.0431 Uiso 1.0 2 calc R
H32 H 0.5055 0.5076 0.1472 0.0339 Uiso 1.0 2 calc R
H34 H 0.5567 0.4547 0.4143 0.0315 Uiso 1.0 2 calc R
H35 H 0.6960 0.3872 0.4610 0.0404 Uiso 1.0 2 calc R
H36 H 0.7486 0.2416 0.4484 0.0428 Uiso 1.0 2 calc R
H37 H 0.6590 0.1631 0.3920 0.0406 Uiso 1.0 2 calc R
H38 H 0.5217 0.2317 0.3432 0.0329 Uiso 1.0 2 calc R
H41 H 0.4483 0.0587 0.0723 0.0256 Uiso 1.0 2 calc R
H43 H 0.1951 0.1594 0.0038 0.0280 Uiso 1.0 2 calc R
H45 H 0.4382 0.1928 0.2189 0.0247 Uiso 1.0 2 calc R
H47 H 0.5303 0.3374 0.1361 0.0333 Uiso 1.0 2 calc R
H48 H 0.6665 0.4386 0.0166 0.0402 Uiso 1.0 2 calc R
H49 H 0.7751 0.3876 -0.0983 0.0415 Uiso 1.0 2 calc R
H50 H 0.7439 0.2359 -0.0956 0.0379 Uiso 1.0 2 calc R
H51 H 0.6103 0.1330 0.0255 0.0310 Uiso 1.0 2 calc R
H53 H 0.6260 0.1227 0.2341 0.0281 Uiso 1.0 2 calc R
H54 H 0.6733 -0.0179 0.3373 0.0359 Uiso 1.0 2 calc R
H55 H 0.5739 -0.1616 0.3993 0.0377 Uiso 1.0 2 calc R
H56 H 0.4287 -0.1642 0.3565 0.0357 Uiso 1.0 2 calc R
H57 H 0.3823 -0.0250 0.2520 0.0302 Uiso 1.0 2 calc R
H58A H 0.3061 0.1337 -0.1407 0.0411 Uiso 1.0 2 calc R
H58B H 0.2191 0.0545 -0.0608 0.0411 Uiso 1.0 2 calc R
H58C H 0.3131 0.0239 -0.1299 0.0411 Uiso 1.0 2 calc R
H59 H 0.1275 0.2924 0.1555 0.0249 Uiso 1.0 2 calc R
H61 H -0.0266 0.2040 0.2425 0.0323 Uiso 1.0 2 calc R
H62 H -0.1799 0.1392 0.2521 0.0420 Uiso 1.0 2 calc R
H63 H -0.2036 0.1319 0.1157 0.0418 Uiso 1.0 2 calc R
H64 H -0.0751 0.1918 -0.0308 0.0377 Uiso 1.0 2 calc R
H65 H 0.0762 0.2604 -0.0417 0.0307 Uiso 1.0 2 calc R
H67 H 0.2752 0.3435 -0.0871 0.0312 Uiso 1.0 2 calc R
H68 H 0.3080 0.4961 -0.2096 0.0383 Uiso 1.0 2 calc R
H69 H 0.2187 0.6248 -0.1854 0.0396 Uiso 1.0 2 calc R
H70 H 0.1003 0.6003 -0.0362 0.0409 Uiso 1.0 2 calc R
H71 H 0.0688 0.4487 0.0863 0.0324 Uiso 1.0 2 calc R
H77A H 0.0206 0.9630 0.2526 0.0619 Uiso 1.0 2 calc R
H77B H 0.0089 1.0236 0.1489 0.0619 Uiso 1.0 2 calc R
H72 H 0.1024 -0.0194 0.5512 0.0441 Uiso 1.0 2 calc R
H73 H 0.1464 0.1238 0.5792 0.0429 Uiso 1.0 2 calc R
H74 H 0.3283 0.1806 0.4765 0.0361 Uiso 1.0 2 calc R
H75 H 0.4055 0.0513 0.4136 0.0314 Uiso 1.0 2 calc R
H76 H 0.2641 -0.0680 0.4546 0.0355 Uiso 1.0 2 calc R

loop_
_atom_site_aniso_label
_atom_site_aniso_U_11
_atom_site_aniso_U_22
_atom_site_aniso_U_33
_atom_site_aniso_U_12
_atom_site_aniso_U_13
_atom_site_aniso_U_23
Ni1 0.02080(19) 0.0200(2) 0.0201(2) 0.00244(14) -0.00772(15) -0.00705(15)
Cl1 0.0288(4) 0.0300(4) 0.0290(4) -0.0049(3) -0.0135(3) -0.0051(3)
Cl2 0.0671(7) 0.0882(9) 0.0545(7) -0.0286(6) 0.0001(6) -0.0301(6)
Cl3 0.0589(6) 0.0529(6) 0.0536(6) 0.0083(5) -0.0173(5) -0.0259(5)
O9 0.0278(11) 0.0524(14) 0.0240(11) -0.0025(10) -0.0047(9) -0.0217(11)
O42 0.0331(12) 0.0351(12) 0.0342(12) 0.0136(9) -0.0175(10) -0.0254(10)
N2 0.0178(11) 0.0216(12) 0.0193(12) 0.0045(9) -0.0090(10) -0.0103(10)
N5 0.0170(11) 0.0190(12) 0.0207(12) 0.0031(9) -0.0085(9) -0.0088(10)
C1 0.0125(12) 0.0268(15) 0.0245(15) 0.0047(11) -0.0082(11) -0.0156(12)
C3 0.0194(13) 0.0172(14) 0.0245(15) 0.0014(11) -0.0091(12) -0.0070(12)
C4 0.0212(14) 0.0172(14) 0.0220(15) -0.0002(11) -0.0090(12) -0.0047(12)
C6 0.0205(14) 0.0204(14) 0.0221(15) 0.0056(11) -0.0095(12) -0.0110(12)
C7 0.0225(14) 0.0219(15) 0.0251(15) 0.0043(11) -0.0072(12) -0.0122(13)
C8 0.0176(14) 0.0357(17) 0.0288(16) 0.0007(12) -0.0036(12) -0.0183(14)
C9 0.0258(15) 0.0292(16) 0.0240(15) 0.0021(12) -0.0060(12) -0.0169(13)
C10 0.0190(14) 0.0277(15) 0.0246(15) 0.0003(11) -0.0078(12) -0.0120(13)
C11 0.0190(13) 0.0178(14) 0.0232(15) 0.0053(11) -0.0088(12) -0.0096(12)
C12 0.0181(14) 0.0346(17) 0.0316(17) 0.0041(12) -0.0090(12) -0.0217(14)
C13 0.0207(14) 0.0368(17) 0.0344(17) 0.0019(12) -0.0113(13) -0.0208(15)
C14 0.0224(15) 0.0345(17) 0.0391(18) 0.0070(13) -0.0138(14) -0.0207(15)
C15 0.0301(17) 0.0338(18) 0.0375(19) -0.0012(13) -0.0151(14) -0.0121(15)
C16 0.0220(15) 0.045(2) 0.0338(18) -0.0035(14) -0.0074(13) -0.0183(16)
C17 0.0189(14) 0.0411(19) 0.0389(19) 0.0029(13) -0.0046(13) -0.0225(16)
C18 0.0214(15) 0.0297(17) 0.0409(19) 0.0001(12) -0.0070(13) -0.0193(15)
C19 0.0188(14) 0.0389(18) 0.0303(17) 0.0088(12) -0.0094(12) -0.0222(14)
C20 0.0282(17) 0.054(3) 0.041(2) 0.0101(15) -0.0145(15) -0.0303(18)
C21 0.0379(19) 0.066(3) 0.040(2) 0.0219(18) -0.0262(16) -0.0308(19)
C22 0.0345(18) 0.054(3) 0.0307(18) 0.0179(16) -0.0134(15) -0.0204(17)
C23 0.0307(17) 0.0370(18) 0.0298(17) 0.0089(14) -0.0066(14) -0.0129(15)
C24 0.0255(15) 0.0373(18) 0.0293(17) 0.0068(13) -0.0109(13) -0.0161(14)
C25 0.0351(18) 0.053(2) 0.0259(17) -0.0076(15) -0.0097(14) -0.0191(16)
C26 0.0198(13) 0.0213(14) 0.0206(14) 0.0016(11) -0.0061(11) -0.0098(12)
C27 0.0157(13) 0.0267(15) 0.0290(16) 0.0027(11) -0.0091(12) -0.0106(13)
C28 0.0236(15) 0.0263(16) 0.0349(18) 0.0034(12) -0.0065(13) -0.0124(14)
C29 0.0305(17) 0.0298(18) 0.060(3) 0.0050(14) -0.0112(16) -0.0233(17)
C30 0.0277(17) 0.0241(17) 0.053(3) -0.0000(13) -0.0111(16) -0.0014(16)
C31 0.0289(17) 0.0326(18) 0.0340(18) -0.0014(14) -0.0107(14) 0.0013(15)
C32 0.0228(15) 0.0300(17) 0.0287(17) -0.0011(12) -0.0073(13) -0.0082(14)
C33 0.0214(14) 0.0253(15) 0.0175(14) 0.0011(11) -0.0053(11) -0.0060(12)
C34 0.0251(15) 0.0267(16) 0.0281(16) 0.0014(12) -0.0094(13) -0.0108(13)
C35 0.0296(16) 0.0390(19) 0.0321(18) 0.0010(14) -0.0161(14) -0.0081(15)
C36 0.0249(16) 0.0400(19) 0.0336(18) 0.0071(14) -0.0131(14) -0.0027(15)
C37 0.0341(17) 0.0345(18) 0.0339(18) 0.0150(14) -0.0146(15) -0.0128(15)
C38 0.0266(15) 0.0292(16) 0.0268(16) 0.0051(13) -0.0067(13) -0.0129(14)
C39 0.0188(13) 0.0174(14) 0.0185(14) 0.0007(11) -0.0054(11) -0.0078(11)
C40 0.0178(13) 0.0207(14) 0.0185(14) 0.0019(11) -0.0061(11) -0.0071(12)
C41 0.0209(14) 0.0219(15) 0.0227(15) 0.0044(11) -0.0079(12) -0.0096(12)
C42 0.0239(14) 0.0242(15) 0.0232(15) 0.0029(11) -0.0081(12) -0.0141(13)
C43 0.0220(14) 0.0293(16) 0.0225(15) 0.0024(12) -0.0108(12) -0.0109(13)
C44 0.0179(13) 0.0204(14) 0.0205(14) 0.0018(11) -0.0048(11) -0.0077(12)
C45 0.0196(14) 0.0224(14) 0.0228(15) 0.0044(11) -0.0081(12) -0.0112(12)
C46 0.0175(13) 0.0225(15) 0.0249(15) 0.0042(11) -0.0104(12) -0.0067(12)
C47 0.0263(15) 0.0244(16) 0.0332(17) 0.0043(12) -0.0136(13) -0.0088(14)
C48 0.0297(16) 0.0227(16) 0.045(2) 0.0007(13) -0.0164(15) -0.0064(15)
C49 0.0209(15) 0.0321(18) 0.0364(19) -0.0012(13) -0.0070(14) 0.0010(15)
C50 0.0240(15) 0.0374(18) 0.0295(17) 0.0075(13) -0.0094(13) -0.0087(14)
C51 0.0224(14) 0.0269(16) 0.0276(16) 0.0050(12) -0.0093(13) -0.0092(13)
C52 0.0201(14) 0.0239(15) 0.0192(14) 0.0056(11) -0.0045(11) -0.0105(12)
C53 0.0201(14) 0.0286(16) 0.0209(15) 0.0059(12) -0.0064(12) -0.0095(13)
C54 0.0277(16) 0.0383(18) 0.0278(17) 0.0131(14) -0.0134(13) -0.0147(15)
C55 0.0426(18) 0.0277(17) 0.0258(16) 0.0132(14) -0.0150(14) -0.0102(14)
C56 0.0405(18) 0.0243(16) 0.0257(16) 0.0034(13) -0.0104(14) -0.0107(13)
C57 0.0255(15) 0.0270(16) 0.0247(16) 0.0045(12) -0.0081(12) -0.0118(13)
C58 0.0425(19) 0.0442(19) 0.0323(18) 0.0144(15) -0.0215(15) -0.0257(16)
C59 0.0164(13) 0.0275(15) 0.0231(15) 0.0060(11) -0.0085(11) -0.0134(12)
C60 0.0168(13) 0.0210(14) 0.0255(15) 0.0039(11) -0.0079(12) -0.0085(12)
C61 0.0227(15) 0.0316(16) 0.0268(16) 0.0055(12) -0.0097(13) -0.0106(14)
C62 0.0234(16) 0.0405(19) 0.0332(18) -0.0011(14) -0.0046(14) -0.0088(15)
C63 0.0229(15) 0.0367(18) 0.045(2) -0.0027(13) -0.0127(15) -0.0133(16)
C64 0.0300(16) 0.0367(18) 0.0333(18) 0.0024(14) -0.0184(14) -0.0128(15)
C65 0.0227(14) 0.0308(16) 0.0229(15) 0.0033(12) -0.0079(12) -0.0094(13)
C66 0.0176(13) 0.0244(15) 0.0253(15) 0.0020(11) -0.0117(12) -0.0099(12)
C67 0.0228(15) 0.0280(16) 0.0285(16) 0.0060(12) -0.0089(13) -0.0123(13)
C68 0.0305(16) 0.0339(18) 0.0269(17) -0.0021(13) -0.0118(14) -0.0041(14)
C69 0.0323(17) 0.0229(16) 0.0391(19) -0.0002(13) -0.0173(15) -0.0018(14)
C70 0.0308(17) 0.0261(17) 0.049(2) 0.0044(13) -0.0172(15) -0.0153(16)
C71 0.0230(15) 0.0282(16) 0.0326(17) 0.0033(12) -0.0090(13) -0.0145(14)
C72 0.0282(17) 0.0391(19) 0.0257(17) -0.0033(14) -0.0098(14) 0.0076(15)
C73 0.0402(18) 0.046(2) 0.0215(16) 0.0190(16) -0.0125(14) -0.0134(15)
C74 0.0416(18) 0.0247(16) 0.0304(17) 0.0065(13) -0.0223(15) -0.0093(14)
C75 0.0232(15) 0.0330(17) 0.0234(15) 0.0074(12) -0.0108(12) -0.0101(13)
C76 0.0393(18) 0.0197(15) 0.0318(17) 0.0065(13) -0.0186(14) -0.0068(13)
C77 0.052(3) 0.052(3) 0.056(3) 0.0025(18) -0.0144(19) -0.028(2)

loop_
_atom_type_symbol
_atom_type_description
_atom_type_scat_dispersion_real
_atom_type_scat_dispersion_imag
_atom_type_scat_source
C C 0.0033 0.0016
;
International Tables for Crystallography
(1992, Vol. C, Tables 4.2.6.8 and 6.1.1.4)
;
H H 0.0000 0.0000
;
International Tables for Crystallography
(1992, Vol. C, Table 6.1.1.4)
;
Cl Cl 0.1484 0.1585
;
International Tables for Crystallography
(1992, Vol. C, Tables 4.2.6.8 and 6.1.1.4)
;
N N 0.0061 0.0033
;
International Tables for Crystallography
(1992, Vol. C, Tables 4.2.6.8 and 6.1.1.4)
;
Ni Ni 0.3393 1.1124
;
International Tables for Crystallography
(1992, Vol. C, Tables 4.2.6.8 and 6.1.1.4)
;
O O 0.0106 0.0060
;
International Tables for Crystallography
(1992, Vol. C, Tables 4.2.6.8 and 6.1.1.4)
;

loop_
_geom_angle_atom_site_label_1
_geom_angle_atom_site_label_2
_geom_angle_atom_site_label_3
_geom_angle
_geom_angle_publ_flag
Cl1 Ni1 C1 94.04(10) yes
Cl1 Ni1 C72 95.50(11) yes
Cl1 Ni1 C73 120.33(10) yes
Cl1 Ni1 C74 158.57(8) yes
Cl1 Ni1 C75 139.74(10) yes
Cl1 Ni1 C76 105.28(11) yes
C1 Ni1 C72 163.11(16) yes
C1 Ni1 C73 125.83(15) yes
C1 Ni1 C74 103.81(13) yes
C1 Ni1 C75 115.31(11) yes
C1 Ni1 C76 148.97(11) yes
C72 Ni1 C73 37.51(15) yes
C72 Ni1 C74 64.40(14) yes
C72 Ni1 C75 64.15(11) yes
C72 Ni1 C76 39.02(12) yes
C73 Ni1 C74 38.71(12) yes
C73 Ni1 C75 64.61(12) yes
C73 Ni1 C76 63.90(14) yes
C74 Ni1 C75 39.56(14) yes
C74 Ni1 C76 64.39(14) yes
C75 Ni1 C76 37.19(13) yes
C9 O9 C25 118.1(3) yes
C42 O42 C58 117.2(3) yes
C1 N2 C3 111.9(3) yes
C1 N2 C6 123.6(2) yes
C3 N2 C6 124.4(3) yes
C1 N5 C4 111.6(3) yes
C1 N5 C39 127.8(2) yes
C4 N5 C39 120.7(3) yes
Ni1 C1 N2 127.7(2) yes
Ni1 C1 N5 129.3(3) yes
N2 C1 N5 102.7(2) yes
N2 C3 C4 106.9(3) yes
N5 C4 C3 106.9(3) yes
N2 C6 C7 118.8(3) yes
N2 C6 C11 119.1(3) yes
C7 C6 C11 122.1(3) yes
C6 C7 C8 117.4(3) yes
C6 C7 C12 120.0(3) yes
C8 C7 C12 122.5(3) yes
C7 C8 C9 121.0(3) yes
O9 C9 C8 115.0(3) yes
O9 C9 C10 124.2(4) yes
C8 C9 C10 120.7(3) yes
C9 C10 C11 119.8(3) yes
C6 C11 C10 118.4(3) yes
C6 C11 C26 121.1(3) yes
C10 C11 C26 120.5(3) yes
C7 C12 C13 112.8(3) yes
C7 C12 C19 110.9(3) yes
C13 C12 C19 110.9(3) yes
C12 C13 C14 120.3(3) yes
C12 C13 C18 121.3(3) yes
C14 C13 C18 118.3(3) yes
C13 C14 C15 120.8(3) yes
C14 C15 C16 120.3(3) yes
C15 C16 C17 119.6(3) yes
C16 C17 C18 120.2(3) yes
C13 C18 C17 120.8(3) yes
C12 C19 C20 119.3(3) yes
C12 C19 C24 122.6(4) yes
C20 C19 C24 117.9(3) yes
C19 C20 C21 120.8(4) yes
C20 C21 C22 120.3(4) yes
C21 C22 C23 119.8(4) yes
C22 C23 C24 120.0(4) yes
C19 C24 C23 121.2(4) yes
C11 C26 C27 110.6(3) yes
C11 C26 C33 114.3(2) yes
C27 C26 C33 112.4(3) yes
C26 C27 C28 121.8(3) yes
C26 C27 C32 120.2(3) yes
C28 C27 C32 118.0(3) yes
C27 C28 C29 120.8(3) yes
C28 C29 C30 120.3(4) yes
C29 C30 C31 119.6(3) yes
C30 C31 C32 119.9(3) yes
C27 C32 C31 121.4(4) yes
C26 C33 C34 123.3(3) yes
C26 C33 C38 118.7(4) yes
C34 C33 C38 118.0(3) yes
C33 C34 C35 121.2(4) yes
C34 C35 C36 119.9(4) yes
C35 C36 C37 119.6(4) yes
C36 C37 C38 120.2(4) yes
C33 C38 C37 121.1(4) yes
N5 C39 C40 119.2(3) yes
N5 C39 C44 118.6(3) yes
C40 C39 C44 122.0(3) yes
C39 C40 C41 118.3(3) yes
C39 C40 C45 122.0(3) yes
C41 C40 C45 119.4(3) yes
C40 C41 C42 120.3(3) yes
O42 C42 C41 115.2(3) yes
O42 C42 C43 124.0(4) yes
C41 C42 C43 120.8(4) yes
C42 C43 C44 120.3(4) yes
C39 C44 C43 118.3(3) yes
C39 C44 C59 121.5(3) yes
C43 C44 C59 120.1(3) yes
C40 C45 C46 109.4(3) yes
C40 C45 C52 116.3(3) yes
C46 C45 C52 111.7(2) yes
C45 C46 C47 119.5(3) yes
C45 C46 C51 122.3(3) yes
C47 C46 C51 118.2(3) yes
C46 C47 C48 120.9(3) yes
C47 C48 C49 120.2(4) yes
C48 C49 C50 119.6(3) yes
C49 C50 C51 120.3(3) yes
C46 C51 C50 120.8(3) yes
C45 C52 C53 118.3(3) yes
C45 C52 C57 122.8(3) yes
C53 C52 C57 118.5(3) yes
C52 C53 C54 120.9(3) yes
C53 C54 C55 119.9(4) yes
C54 C55 C56 119.5(3) yes
C55 C56 C57 120.8(3) yes
C52 C57 C56 120.4(3) yes
C44 C59 C60 113.7(3) yes
C44 C59 C66 112.94(19) yes
C60 C59 C66 109.7(3) yes
C59 C60 C61 119.7(3) yes
C59 C60 C65 122.1(3) yes
C61 C60 C65 118.1(3) yes
C60 C61 C62 120.9(4) yes
C61 C62 C63 120.0(3) yes
C62 C63 C64 119.7(4) yes
C63 C64 C65 120.3(4) yes
C60 C65 C64 121.0(3) yes
C59 C66 C67 123.6(3) yes
C59 C66 C71 118.6(3) yes
C67 C66 C71 117.7(3) yes
C66 C67 C68 121.1(3) yes
C67 C68 C69 120.3(3) yes
C68 C69 C70 119.3(3) yes
C69 C70 C71 120.3(3) yes
C66 C71 C70 121.4(3) yes
Ni1 C72 C73 72.56(17) yes
Ni1 C72 C76 71.25(15) yes
C73 C72 C76 108.6(3) yes
Ni1 C73 C72 69.9(2) yes
Ni1 C73 C74 67.06(19) yes
C72 C73 C74 106.9(3) yes
Ni1 C74 C73 74.2(3) yes
Ni1 C74 C75 73.2(3) yes
C73 C74 C75 108.7(3) yes
Ni1 C75 C74 67.23(19) yes
Ni1 C75 C76 71.44(19) yes
C74 C75 C76 106.9(3) yes
Ni1 C76 C72 69.72(17) yes
Ni1 C76 C75 71.38(17) yes
C72 C76 C75 108.5(4) yes
Cl2 C77 Cl3 111.5(3) yes
N2 C3 H3 126.577 no
C4 C3 H3 126.564 no
N5 C4 H4 126.557 no
C3 C4 H4 126.565 no
C7 C8 H8 119.494 no
C9 C8 H8 119.489 no
C9 C10 H10 120.100 no
C11 C10 H10 120.102 no
C7 C12 H12 107.335 no
C13 C12 H12 107.325 no
C19 C12 H12 107.333 no
C13 C14 H14 119.603 no
C15 C14 H14 119.600 no
C14 C15 H15 119.847 no
C16 C15 H15 119.838 no
C15 C16 H16 120.230 no
C17 C16 H16 120.219 no
C16 C17 H17 119.910 no
C18 C17 H17 119.914 no
C13 C18 H18 119.612 no
C17 C18 H18 119.608 no
C19 C20 H20 119.593 no
C21 C20 H20 119.577 no
C20 C21 H21 119.831 no
C22 C21 H21 119.836 no
C21 C22 H22 120.128 no
C23 C22 H22 120.118 no
C22 C23 H23 120.013 no
C24 C23 H23 120.011 no
C19 C24 H24 119.418 no
C23 C24 H24 119.422 no
O9 C25 H25A 109.472 no
O9 C25 H25B 109.479 no
O9 C25 H25C 109.479 no
H25A C25 H25B 109.470 no
H25A C25 H25C 109.464 no
H25B C25 H25C 109.465 no
C11 C26 H26 106.342 no
C27 C26 H26 106.352 no
C33 C26 H26 106.349 no
C27 C28 H28 119.614 no
C29 C28 H28 119.610 no
C28 C29 H29 119.870 no
C30 C29 H29 119.859 no
C29 C30 H30 120.181 no
C31 C30 H30 120.198 no
C30 C31 H31 120.057 no
C32 C31 H31 120.057 no
C27 C32 H32 119.320 no
C31 C32 H32 119.313 no
C33 C34 H34 119.424 no
C35 C34 H34 119.424 no
C34 C35 H35 120.053 no
C36 C35 H35 120.052 no
C35 C36 H36 120.209 no
C37 C36 H36 120.208 no
C36 C37 H37 119.876 no
C38 C37 H37 119.883 no
C33 C38 H38 119.433 no
C37 C38 H38 119.419 no
C40 C41 H41 119.859 no
C42 C41 H41 119.863 no
C42 C43 H43 119.828 no
C44 C43 H43 119.825 no
C40 C45 H45 106.245 no
C46 C45 H45 106.248 no
C52 C45 H45 106.242 no
C46 C47 H47 119.531 no
C48 C47 H47 119.532 no
C47 C48 H48 119.886 no
C49 C48 H48 119.875 no
C48 C49 H49 120.214 no
C50 C49 H49 120.223 no
C49 C50 H50 119.835 no
C51 C50 H50 119.846 no
C46 C51 H51 119.617 no
C50 C51 H51 119.614 no
C52 C53 H53 119.533 no
C54 C53 H53 119.546 no
C53 C54 H54 120.065 no
C55 C54 H54 120.065 no
C54 C55 H55 120.237 no
C56 C55 H55 120.222 no
C55 C56 H56 119.615 no
C57 C56 H56 119.625 no
C52 C57 H57 119.798 no
C56 C57 H57 119.800 no
O42 C58 H58A 109.466 no
O42 C58 H58B 109.468 no
O42 C58 H58C 109.472 no
H58A C58 H58B 109.472 no
H58A C58 H58C 109.475 no
H58B C58 H58C 109.476 no
C44 C59 H59 106.647 no
C60 C59 H59 106.647 no
C66 C59 H59 106.643 no
C60 C61 H61 119.555 no
C62 C61 H61 119.560 no
C61 C62 H62 119.984 no
C63 C62 H62 119.987 no
C62 C63 H63 120.141 no
C64 C63 H63 120.134 no
C63 C64 H64 119.878 no
C65 C64 H64 119.871 no
C60 C65 H65 119.518 no
C64 C65 H65 119.510 no
C66 C67 H67 119.472 no
C68 C67 H67 119.471 no
C67 C68 H68 119.865 no
C69 C68 H68 119.875 no
C68 C69 H69 120.374 no
C70 C69 H69 120.373 no
C69 C70 H70 119.856 no
C71 C70 H70 119.851 no
C66 C71 H71 119.300 no
C70 C71 H71 119.299 no
Ni1 C72 H72 122.166 no
C73 C72 H72 125.698 no
C76 C72 H72 125.685 no
Ni1 C73 H73 127.976 no
C72 C73 H73 126.545 no
C74 C73 H73 126.551 no
Ni1 C74 H74 118.754 no
C73 C74 H74 125.630 no
C75 C74 H74 125.628 no
Ni1 C75 H75 126.299 no
C74 C75 H75 126.563 no
C76 C75 H75 126.585 no
Ni1 C76 H76 124.715 no
C72 C76 H76 125.779 no
C75 C76 H76 125.767 no
Cl2 C77 H77A 109.321 no
Cl2 C77 H77B 109.331 no
Cl3 C77 H77A 109.330 no
Cl3 C77 H77B 109.330 no
H77A C77 H77B 107.972 no

loop_
_geom_bond_atom_site_label_1
_geom_bond_atom_site_label_2
_geom_bond_distance
_geom_bond_publ_flag
Ni1 Cl1 2.1911(11) yes
Ni1 C1 1.887(3) yes
Ni1 C72 2.144(3) yes
Ni1 C73 2.178(4) yes
Ni1 C74 2.084(4) yes
Ni1 C75 2.164(3) yes
Ni1 C76 2.164(3) yes
Cl2 C77 1.754(5) yes
Cl3 C77 1.758(4) yes
O9 C9 1.369(4) yes
O9 C25 1.418(5) yes
O42 C42 1.375(5) yes
O42 C58 1.429(5) yes
N2 C1 1.376(4) yes
N2 C3 1.381(3) yes
N2 C6 1.447(5) yes
N5 C1 1.372(4) yes
N5 C4 1.390(4) yes
N5 C39 1.454(5) yes
C3 C4 1.343(5) yes
C6 C7 1.408(4) yes
C6 C11 1.396(5) yes
C7 C8 1.385(5) yes
C7 C12 1.530(5) yes
C8 C9 1.398(5) yes
C9 C10 1.380(4) yes
C10 C11 1.403(5) yes
C11 C26 1.530(4) yes
C12 C13 1.524(4) yes
C12 C19 1.533(4) yes
C13 C14 1.397(5) yes
C13 C18 1.396(5) yes
C14 C15 1.388(4) yes
C15 C16 1.384(5) yes
C16 C17 1.390(5) yes
C17 C18 1.389(4) yes
C19 C20 1.398(6) yes
C19 C24 1.382(5) yes
C20 C21 1.388(5) yes
C21 C22 1.373(6) yes
C22 C23 1.380(6) yes
C23 C24 1.393(5) yes
C26 C27 1.533(4) yes
C26 C33 1.537(4) yes
C27 C28 1.396(6) yes
C27 C32 1.389(4) yes
C28 C29 1.393(4) yes
C29 C30 1.385(5) yes
C30 C31 1.383(6) yes
C31 C32 1.394(5) yes
C33 C34 1.391(6) yes
C33 C38 1.390(5) yes
C34 C35 1.390(5) yes
C35 C36 1.386(6) yes
C36 C37 1.379(6) yes
C37 C38 1.387(5) yes
C39 C40 1.405(4) yes
C39 C44 1.401(5) yes
C40 C41 1.398(5) yes
C40 C45 1.522(5) yes
C41 C42 1.389(5) yes
C42 C43 1.391(4) yes
C43 C44 1.397(5) yes
C44 C59 1.538(4) yes
C45 C46 1.531(3) yes
C45 C52 1.529(4) yes
C46 C47 1.394(5) yes
C46 C51 1.398(5) yes
C47 C48 1.386(4) yes
C48 C49 1.381(5) yes
C49 C50 1.387(6) yes
C50 C51 1.382(4) yes
C52 C53 1.393(5) yes
C52 C57 1.392(4) yes
C53 C54 1.394(4) yes
C54 C55 1.383(5) yes
C55 C56 1.382(6) yes
C56 C57 1.388(4) yes
C59 C60 1.537(5) yes
C59 C66 1.525(4) yes
C60 C61 1.391(4) yes
C60 C65 1.390(6) yes
C61 C62 1.395(5) yes
C62 C63 1.380(6) yes
C63 C64 1.378(4) yes
C64 C65 1.389(5) yes
C66 C67 1.389(4) yes
C66 C71 1.393(5) yes
C67 C68 1.391(4) yes
C68 C69 1.385(5) yes
C69 C70 1.380(5) yes
C70 C71 1.384(4) yes
C72 C73 1.390(6) yes
C72 C76 1.439(5) yes
C73 C74 1.415(5) yes
C74 C75 1.440(5) yes
C75 C76 1.380(5) yes
C3 H3 0.950 no
C4 H4 0.950 no
C8 H8 0.950 no
C10 H10 0.950 no
C12 H12 1.000 no
C14 H14 0.950 no
C15 H15 0.950 no
C16 H16 0.950 no
C17 H17 0.950 no
C18 H18 0.950 no
C20 H20 0.950 no
C21 H21 0.950 no
C22 H22 0.950 no
C23 H23 0.950 no
C24 H24 0.950 no
C25 H25A 0.980 no
C25 H25B 0.980 no
C25 H25C 0.980 no
C26 H26 1.000 no
C28 H28 0.950 no
C29 H29 0.950 no
C30 H30 0.950 no
C31 H31 0.950 no
C32 H32 0.950 no
C34 H34 0.950 no
C35 H35 0.950 no
C36 H36 0.950 no
C37 H37 0.950 no
C38 H38 0.950 no
C41 H41 0.950 no
C43 H43 0.950 no
C45 H45 1.000 no
C47 H47 0.950 no
C48 H48 0.950 no
C49 H49 0.950 no
C50 H50 0.950 no
C51 H51 0.950 no
C53 H53 0.950 no
C54 H54 0.950 no
C55 H55 0.950 no
C56 H56 0.950 no
C57 H57 0.950 no
C58 H58A 0.980 no
C58 H58B 0.980 no
C58 H58C 0.980 no
C59 H59 1.000 no
C61 H61 0.950 no
C62 H62 0.950 no
C63 H63 0.950 no
C64 H64 0.950 no
C65 H65 0.950 no
C67 H67 0.950 no
C68 H68 0.950 no
C69 H69 0.950 no
C70 H70 0.950 no
C71 H71 0.950 no
C72 H72 0.950 no
C73 H73 0.950 no
C74 H74 0.950 no
C75 H75 0.950 no
C76 H76 0.950 no
C77 H77A 0.990 no
C77 H77B 0.990 no

loop_
_geom_contact_atom_site_label_1
_geom_contact_atom_site_label_2
_geom_contact_distance
_geom_contact_publ_flag
_geom_contact_site_symmetry_2
Ni1 C6 3.351(4) no .
Ni1 C39 3.473(3) no .
Cl1 N5 3.391(2) no .
Cl1 C39 3.362(3) no .
Cl1 C44 3.488(3) no .
Cl1 C61 3.377(4) no .
N2 C12 2.881(4) no .
N2 C19 3.261(4) no .
N2 C26 2.902(5) no .
N2 C39 3.577(5) no .
N2 C74 3.561(4) no .
N5 C6 3.551(5) no .
N5 C45 2.922(4) no .
N5 C59 2.901(5) no .
N5 C66 3.554(4) no .
C1 C7 3.238(5) no .
C1 C11 3.429(5) no .
C1 C12 3.382(4) no .
C1 C40 3.287(5) no .
C1 C44 3.532(5) no .
C1 C45 3.365(4) no .
C3 C7 3.483(4) no .
C3 C11 3.227(5) no .
C3 C19 3.474(4) no .
C3 C24 3.588(5) no .
C3 C26 3.201(5) no .
C3 C27 3.432(5) no .
C3 C32 3.378(5) no .
C3 C39 3.576(5) no .
C4 C6 3.582(5) no .
C4 C40 3.445(5) no .
C4 C44 3.142(5) no .
C4 C59 3.177(5) no .
C4 C66 3.209(5) no .
C4 C71 3.594(5) no .
C6 C9 2.754(5) no .
C6 C19 3.178(4) no .
C6 C24 3.310(4) no .
C6 C27 3.375(4) no .
C6 C74 3.237(4) no .
C7 C10 2.818(5) no .
C7 C14 3.347(4) no .
C7 C18 3.411(4) no .
C7 C24 2.871(4) no .
C7 C73 3.435(5) no .
C8 C11 2.792(4) no .
C8 C13 2.907(5) no .
C8 C14 3.598(5) no .
C8 C18 3.426(5) no .
C8 C19 3.501(5) no .
C8 C24 3.575(5) no .
C10 C25 2.816(5) no .
C10 C27 3.316(4) no .
C10 C28 3.282(4) no .
C10 C33 3.027(4) no .
C10 C34 3.444(4) no .
C11 C28 3.018(4) no .
C11 C34 3.459(5) no .
C11 C38 3.393(4) no .
C11 C74 3.414(4) no .
C13 C16 2.802(4) no .
C13 C20 3.147(5) no .
C13 C24 3.502(4) no .
C14 C17 2.770(5) no .
C15 C18 2.771(5) no .
C18 C19 2.902(4) no .
C18 C20 3.408(5) no .
C18 C24 3.544(4) no .
C19 C22 2.798(5) no .
C20 C23 2.759(6) no .
C21 C24 2.758(6) no .
C27 C30 2.806(4) no .
C27 C34 3.000(5) no .
C28 C31 2.771(5) no .
C28 C33 3.310(5) no .
C28 C34 3.251(5) no .
C29 C32 2.762(6) no .
C32 C33 3.450(4) no .
C33 C36 2.800(5) no .
C34 C37 2.760(5) no .
C35 C38 2.762(6) no .
C39 C42 2.764(5) no .
C39 C46 3.425(4) no .
C39 C66 3.419(4) no .
C40 C43 2.807(5) no .
C40 C47 3.454(5) no .
C40 C51 3.206(4) no .
C40 C57 2.988(4) no .
C41 C44 2.809(4) no .
C41 C46 3.164(5) no .
C41 C51 3.286(5) no .
C41 C52 3.112(5) no .
C41 C57 3.158(5) no .
C43 C58 2.823(6) no .
C43 C60 3.002(4) no .
C43 C65 3.230(5) no .
C43 C66 3.346(5) no .
C43 C67 3.330(4) no .
C44 C61 3.509(4) no .
C44 C65 3.337(5) no .
C44 C67 2.968(4) no .
C46 C49 2.798(4) no .
C46 C53 2.929(4) no .
C47 C50 2.763(5) no .
C48 C51 2.766(5) no .
C51 C52 3.105(4) no .
C51 C53 3.370(4) no .
C52 C55 2.799(4) no .
C52 C75 3.425(4) no .
C53 C56 2.759(5) no .
C54 C57 2.774(5) no .
C57 C75 3.348(5) no .
C57 C76 3.475(5) no .
C60 C63 2.799(5) no .
C60 C67 3.457(4) no .
C60 C71 3.196(4) no .
C61 C64 2.761(6) no .
C62 C65 2.762(4) no .
C65 C66 2.998(5) no .
C65 C67 3.511(5) no .
C66 C69 2.805(4) no .
C67 C70 2.761(5) no .
C68 C71 2.755(5) no .
Cl2 O9 3.276(3) no 2_566
Cl3 O42 3.409(2) no 1_565
Cl3 C42 3.516(3) no 1_565
Cl3 C43 3.584(3) no 1_565
Cl3 C58 3.587(3) no 1_565
O9 Cl2 3.276(3) no 2_566
O9 C22 3.211(4) no 2_566
O42 Cl3 3.409(2) no 1_545
C3 C49 3.584(4) no 2_665
C17 C23 3.520(6) no 2_566
C17 C29 3.574(5) no 2_566
C18 C24 3.574(6) no 2_566
C22 O9 3.211(4) no 2_566
C23 C17 3.520(6) no 2_566
C24 C18 3.574(6) no 2_566
C29 C17 3.574(5) no 2_566
C31 C67 3.431(5) no 2_665
C32 C68 3.395(5) no 2_665
C37 C76 3.560(5) no 2_656
C42 Cl3 3.516(3) no 1_545
C43 Cl3 3.584(3) no 1_545
C48 C69 3.424(6) no 2_665
C48 C70 3.402(6) no 2_665
C49 C3 3.584(4) no 2_665
C54 C74 3.473(5) no 2_656
C58 Cl3 3.587(3) no 1_545
C62 C77 3.590(6) no 1_545
C67 C31 3.431(5) no 2_665
C68 C32 3.395(5) no 2_665
C69 C48 3.424(6) no 2_665
C70 C48 3.402(6) no 2_665
C70 C71 3.444(5) no 2_565
C71 C70 3.444(5) no 2_565
C74 C54 3.473(5) no 2_656
C76 C37 3.560(5) no 2_656
C77 C62 3.590(6) no 1_565
Ni1 H12 3.0074 no .
Ni1 H14 3.4012 no .
Ni1 H45 3.2643 no .
Cl1 H12 3.0999 no .
Cl1 H14 3.2071 no .
Cl1 H59 3.1534 no .
Cl1 H61 2.7295 no .
Cl1 H72 3.1890 no .
O9 H8 2.4804 no .
O9 H10 2.6447 no .
O42 H41 2.4838 no .
O42 H43 2.6517 no .
N2 H4 3.1110 no .
N2 H12 2.5754 no .
N2 H24 3.5303 no .
N2 H26 2.4085 no .
N2 H45 3.3946 no .
N2 H74 3.2512 no .
N5 H3 3.1193 no .
N5 H12 3.5547 no .
N5 H26 3.5313 no .
N5 H45 2.4154 no .
N5 H47 3.2929 no .
N5 H59 2.4676 no .
C1 H3 3.1963 no .
C1 H4 3.1959 no .
C1 H12 2.6976 no .
C1 H26 3.0991 no .
C1 H45 2.5795 no .
C1 H59 3.1211 no .
C1 H74 3.1596 no .
C3 H12 3.4329 no .
C3 H26 2.5980 no .
C3 H32 3.0813 no .
C3 H47 3.4218 no .
C3 H59 3.4624 no .
C4 H26 3.2943 no .
C4 H32 3.5571 no .
C4 H45 3.2268 no .
C4 H47 3.0889 no .
C4 H59 2.7656 no .
C6 H3 2.7980 no .
C6 H8 3.2508 no .
C6 H10 3.2665 no .
C6 H12 2.6837 no .
C6 H24 2.8798 no .
C6 H26 2.5794 no .
C6 H73 3.5596 no .
C6 H74 2.7202 no .
C7 H14 3.3746 no .
C7 H18 3.4793 no .
C7 H24 2.5047 no .
C7 H73 3.0416 no .
C7 H74 3.3037 no .
C8 H10 3.2706 no .
C8 H12 3.2464 no .
C8 H18 3.5199 no .
C8 H24 2.9804 no .
C8 H73 2.9787 no .
C8 H74 3.5686 no .
C9 H25A 2.6272 no .
C9 H25B 2.6289 no .
C9 H25C 3.2021 no .
C9 H28 3.5996 no .
C9 H73 3.4553 no .
C9 H74 3.3606 no .
C10 H8 3.2635 no .
C10 H25A 2.7321 no .
C10 H25B 2.7735 no .
C10 H26 3.3039 no .
C10 H28 2.6537 no .
C10 H34 3.3318 no .
C10 H74 2.9174 no .
C11 H3 3.3266 no .
C11 H24 3.5195 no .
C11 H28 2.7913 no .
C11 H34 3.4907 no .
C11 H38 3.3834 no .
C11 H74 2.5895 no .
C12 H8 2.7151 no .
C12 H14 2.6806 no .
C12 H18 2.7006 no .
C12 H20 2.6684 no .
C12 H24 2.7168 no .
C13 H8 2.5485 no .
C13 H15 3.2757 no .
C13 H17 3.2759 no .
C13 H20 3.0758 no .
C14 H8 3.2051 no .
C14 H12 2.6045 no .
C14 H16 3.2627 no .
C14 H18 3.2581 no .
C14 H73 3.1543 no .
C15 H17 3.2547 no .
C16 H14 3.2583 no .
C16 H18 3.2631 no .
C17 H8 3.5868 no .
C17 H15 3.2552 no .
C18 H8 2.8091 no .
C18 H12 3.2843 no .
C18 H14 3.2579 no .
C18 H16 3.2667 no .
C18 H20 3.5193 no .
C19 H3 3.4836 no .
C19 H18 2.5816 no .
C19 H21 3.2777 no .
C19 H23 3.2709 no .
C20 H12 2.6759 no .
C20 H18 3.1321 no .
C20 H22 3.2536 no .
C20 H24 3.2444 no .
C20 H71 2.9304 no .
C21 H23 3.2391 no .
C21 H71 2.7906 no .
C22 H20 3.2479 no .
C22 H24 3.2546 no .
C23 H21 3.2391 no .
C24 H3 3.2393 no .
C24 H12 3.2452 no .
C24 H18 2.9180 no .
C24 H20 3.2430 no .
C24 H22 3.2608 no .
C25 H10 2.5182 no .
C26 H3 3.2198 no .
C26 H10 2.7031 no .
C26 H28 2.7150 no .
C26 H32 2.6709 no .
C26 H34 2.7412 no .
C26 H38 2.6467 no .
C26 H47 3.4297 no .
C26 H74 3.2858 no .
C27 H3 3.0216 no .
C27 H10 3.3706 no .
C27 H29 3.2789 no .
C27 H31 3.2792 no .
C27 H34 2.7409 no .
C28 H10 3.1786 no .
C28 H26 3.3196 no .
C28 H30 3.2678 no .
C28 H32 3.2475 no .
C28 H34 2.6002 no .
C29 H31 3.2518 no .
C29 H34 3.5549 no .
C30 H28 3.2630 no .
C30 H32 3.2555 no .
C31 H29 3.2503 no .
C32 H3 2.8613 no .
C32 H26 2.5442 no .
C32 H28 3.2482 no .
C32 H30 3.2627 no .
C32 H47 3.5016 no .
C33 H10 2.7461 no .
C33 H28 3.3086 no .
C33 H32 3.5307 no .
C33 H35 3.2763 no .
C33 H37 3.2717 no .
C33 H74 3.4152 no .
C34 H10 2.8036 no .
C34 H26 3.3017 no .
C34 H28 3.1204 no .
C34 H36 3.2621 no .
C34 H38 3.2439 no .
C35 H37 3.2485 no .
C36 H34 3.2566 no .
C36 H38 3.2510 no .
C37 H35 3.2487 no .
C37 H53 3.4936 no .
C38 H26 2.5457 no .
C38 H34 3.2435 no .
C38 H36 3.2568 no .
C38 H47 3.5310 no .
C38 H53 3.4452 no .
C38 H74 3.1800 no .
C39 H4 2.7414 no .
C39 H41 3.2679 no .
C39 H43 3.2639 no .
C39 H45 2.5736 no .
C39 H59 2.6108 no .
C39 H67 3.4933 no .
C40 H47 3.5749 no .
C40 H51 3.1657 no .
C40 H57 2.6408 no .
C41 H43 3.2712 no .
C41 H45 3.3020 no .
C41 H51 2.8941 no .
C41 H57 2.6533 no .
C42 H58A 2.6290 no .
C42 H58B 2.6272 no .
C42 H58C 3.2090 no .
C42 H67 3.5224 no .
C43 H41 3.2716 no .
C43 H58A 2.8350 no .
C43 H58B 2.6798 no .
C43 H59 3.3009 no .
C43 H65 3.0252 no .
C43 H67 2.6862 no .
C44 H4 3.1634 no .
C44 H61 3.5928 no .
C44 H65 3.3091 no .
C44 H67 2.6511 no .
C45 H38 3.5596 no .
C45 H41 2.6694 no .
C45 H47 2.6649 no .
C45 H51 2.7273 no .
C45 H53 2.6407 no .
C45 H57 2.7345 no .
C45 H75 3.3575 no .
C46 H41 3.1633 no .
C46 H48 3.2729 no .
C46 H50 3.2719 no .
C46 H53 2.6154 no .
C47 H26 3.4550 no .
C47 H32 3.3589 no .
C47 H38 3.5671 no .
C47 H45 2.5151 no .
C47 H49 3.2572 no .
C47 H51 3.2558 no .
C47 H53 3.1567 no .
C48 H32 3.5259 no .
C48 H50 3.2492 no .
C49 H47 3.2523 no .
C49 H51 3.2567 no .
C50 H48 3.2505 no .
C51 H41 2.9734 no .
C51 H45 3.3333 no .
C51 H47 3.2559 no .
C51 H49 3.2596 no .
C51 H53 3.1098 no .
C52 H41 2.8647 no .
C52 H51 2.9409 no .
C52 H54 3.2801 no .
C52 H56 3.2663 no .
C52 H75 2.7072 no .
C53 H37 3.4190 no .
C53 H38 3.2548 no .
C53 H45 2.7914 no .
C53 H51 3.3437 no .
C53 H55 3.2639 no .
C53 H57 3.2547 no .
C53 H75 2.8742 no .
C54 H37 3.5098 no .
C54 H56 3.2463 no .
C54 H75 3.1551 no .
C55 H53 3.2581 no .
C55 H57 3.2616 no .
C55 H75 3.2543 no .
C56 H54 3.2489 no .
C56 H75 3.0879 no .
C56 H76 3.0861 no .
C57 H41 2.8585 no .
C57 H45 3.0430 no .
C57 H53 3.2529 no .
C57 H55 3.2650 no .
C57 H75 2.8184 no .
C57 H76 3.0613 no .
C58 H43 2.5288 no .
C59 H4 3.1647 no .
C59 H43 2.6902 no .
C59 H61 2.6711 no .
C59 H65 2.7176 no .
C59 H67 2.7371 no .
C59 H71 2.6384 no .
C60 H43 2.7058 no .
C60 H62 3.2774 no .
C60 H64 3.2723 no .
C60 H67 3.5938 no .
C60 H71 3.1550 no .
C61 H20 3.5568 no .
C61 H59 2.5398 no .
C61 H63 3.2623 no .
C61 H65 3.2459 no .
C62 H64 3.2433 no .
C63 H61 3.2567 no .
C63 H65 3.2524 no .
C64 H43 3.5701 no .
C64 H62 3.2436 no .
C65 H43 2.5514 no .
C65 H59 3.3219 no .
C65 H61 3.2463 no .
C65 H63 3.2580 no .
C65 H67 3.5487 no .
C66 H4 2.7986 no .
C66 H43 3.3744 no .
C66 H65 2.7840 no .
C66 H68 3.2730 no .
C66 H70 3.2742 no .
C67 H4 3.0633 no .
C67 H43 3.3169 no .
C67 H59 3.2733 no .
C67 H65 2.9200 no .
C67 H69 3.2667 no .
C67 H71 3.2411 no .
C68 H70 3.2451 no .
C69 H67 3.2605 no .
C69 H71 3.2486 no .
C70 H68 3.2444 no .
C71 H4 3.2365 no .
C71 H21 3.4765 no .
C71 H59 2.5855 no .
C71 H67 3.2429 no .
C71 H69 3.2558 no .
C72 H14 3.1913 no .
C72 H74 3.1675 no .
C72 H75 3.2087 no .
C73 H14 3.0506 no .
C73 H75 3.2351 no .
C73 H76 3.2100 no .
C74 H38 3.3490 no .
C74 H72 3.1713 no .
C74 H76 3.1860 no .
C75 H38 3.3825 no .
C75 H45 3.3161 no .
C75 H57 3.5993 no .
C75 H72 3.1990 no .
C75 H73 3.2368 no .
C76 H57 3.4469 no .
C76 H73 3.2168 no .
C76 H74 3.1776 no .
H3 H4 2.4749 no .
H3 H24 3.2415 no .
H3 H26 2.8171 no .
H3 H32 2.7595 no .
H4 H47 3.2541 no .
H4 H59 3.0082 no .
H4 H67 3.3281 no .
H4 H71 3.5894 no .
H8 H12 3.4964 no .
H8 H18 2.9981 no .
H8 H24 3.3251 no .
H8 H73 3.1748 no .
H10 H25A 2.2562 no .
H10 H25B 2.3619 no .
H10 H25C 3.4891 no .
H10 H26 3.5923 no .
H10 H28 2.4526 no .
H10 H34 2.6372 no .
H10 H74 3.3701 no .
H12 H14 2.4254 no .
H12 H18 3.5569 no .
H12 H20 2.5383 no .
H12 H24 3.4891 no .
H12 H59 3.3699 no .
H12 H61 3.5346 no .
H12 H73 3.5357 no .
H14 H15 2.3301 no .
H14 H72 2.9063 no .
H14 H73 2.6829 no .
H15 H16 2.3351 no .
H16 H17 2.3417 no .
H17 H18 2.3320 no .
H18 H20 3.4820 no .
H18 H24 3.1535 no .
H20 H21 2.3298 no .
H20 H59 3.1931 no .
H20 H61 2.9257 no .
H20 H71 2.8861 no .
H21 H22 2.3223 no .
H21 H70 3.4137 no .
H21 H71 2.6417 no .
H22 H23 2.3321 no .
H23 H24 2.3351 no .
H25A H28 3.5791 no .
H26 H32 2.3252 no .
H26 H38 2.3476 no .
H26 H45 3.2211 no .
H26 H47 2.5238 no .
H26 H74 3.2824 no .
H28 H29 2.3357 no .
H28 H34 2.4026 no .
H29 H30 2.3360 no .
H30 H31 2.3364 no .
H31 H32 2.3347 no .
H32 H47 2.6380 no .
H32 H48 2.9864 no .
H34 H35 2.3322 no .
H35 H36 2.3398 no .
H36 H37 2.3307 no .
H37 H38 2.3264 no .
H37 H53 2.9638 no .
H37 H54 3.1476 no .
H38 H45 2.8237 no .
H38 H47 3.0202 no .
H38 H53 2.8586 no .
H38 H74 2.7906 no .
H38 H75 2.8888 no .
H41 H45 3.5930 no .
H41 H51 2.3487 no .
H41 H57 2.5146 no .
H43 H58A 2.4934 no .
H43 H58B 2.1548 no .
H43 H58C 3.4885 no .
H43 H59 3.5777 no .
H43 H65 2.2807 no .
H43 H67 2.7099 no .
H45 H47 2.2839 no .
H45 H53 2.8101 no .
H45 H57 3.2281 no .
H45 H75 2.9159 no .
H47 H48 2.3273 no .
H47 H53 3.4100 no .
H48 H49 2.3320 no .
H49 H50 2.3383 no .
H50 H51 2.3243 no .
H51 H53 3.3274 no .
H53 H54 2.3387 no .
H53 H75 3.3651 no .
H54 H55 2.3375 no .
H55 H56 2.3300 no .
H56 H57 2.3295 no .
H56 H76 2.9887 no .
H57 H75 3.2908 no .
H57 H76 2.9523 no .
H58A H67 3.5529 no .
H59 H61 2.3189 no .
H59 H67 3.5569 no .
H59 H71 2.4067 no .
H61 H62 2.3380 no .
H62 H63 2.3317 no .
H63 H64 2.3286 no .
H64 H65 2.3303 no .
H65 H67 2.8726 no .
H67 H68 2.3313 no .
H68 H69 2.3391 no .
H69 H70 2.3330 no .
H70 H71 2.3214 no .
H72 H73 2.5110 no .
H72 H76 2.5490 no .
H73 H74 2.5360 no .
H74 H75 2.5599 no .
H75 H76 2.5017 no .
Cl1 H14 3.5734 no 2_556
Cl1 H15 2.8056 no 2_556
Cl1 H77A 3.2506 no 1_545
Cl1 H72 2.8874 no 2_556
Cl2 H8 3.5091 no 2_566
Cl2 H58B 3.3958 no 2_565
Cl2 H73 3.0062 no 2_566
Cl3 H15 3.4707 no 2_566
Cl3 H16 3.4548 no 2_566
Cl3 H43 3.4491 no 1_565
Cl3 H50 2.9787 no 2_665
Cl3 H58B 2.9442 no 1_565
Cl3 H64 3.0741 no 2_565
O9 H22 3.0631 no 2_566
O42 H30 3.0843 no 2_665
O42 H41 3.2321 no 2_655
O42 H51 2.7709 no 2_655
C3 H48 3.2937 no 2_665
C3 H49 3.1274 no 2_665
C4 H48 2.9384 no 2_665
C10 H55 3.3478 no 2_656
C13 H36 3.4793 no 1_455
C14 H36 3.3478 no 1_455
C14 H77A 3.3802 no 2_566
C14 H72 3.5779 no 2_556
C14 H76 3.4403 no 2_556
C15 H36 3.2826 no 1_455
C15 H57 3.4770 no 2_556
C15 H77A 3.0638 no 2_566
C15 H76 2.8754 no 2_556
C16 H23 3.3545 no 2_566
C16 H29 3.3028 no 2_566
C16 H36 3.3246 no 1_455
C16 H56 3.1986 no 2_556
C16 H57 3.3416 no 2_556
C16 H76 3.4723 no 2_556
C17 H23 2.8360 no 2_566
C17 H24 3.0224 no 2_566
C17 H29 3.2914 no 2_566
C17 H35 3.0292 no 1_455
C17 H36 3.4136 no 1_455
C18 H23 3.1592 no 2_566
C18 H24 3.0131 no 2_566
C18 H35 3.2349 no 1_455
C18 H36 3.4843 no 1_455
C21 H49 3.5896 no 2_665
C22 H8 3.5067 no 2_566
C22 H49 3.0427 no 2_665
C22 H64 3.2969 no 2_565
C22 H65 3.2846 no 2_565
C23 H8 3.0077 no 2_566
C23 H17 3.4022 no 2_566
C23 H49 2.9225 no 2_665
C23 H50 3.4378 no 2_665
C24 H8 3.5569 no 2_566
C24 H17 3.2843 no 2_566
C24 H18 3.2055 no 2_566
C24 H49 3.4118 no 2_665
C25 H34 3.4471 no 2_666
C25 H58A 3.3105 no 1_556
C25 H67 3.4610 no 1_556
C25 H68 3.3370 no 1_556
C27 H68 3.1603 no 2_665
C28 H17 2.9225 no 2_566
C28 H25A 3.5684 no 2_666
C28 H35 3.5218 no 2_666
C29 H16 3.2799 no 2_566
C29 H17 2.8791 no 2_566
C29 H25A 3.5702 no 2_666
C29 H25B 3.3596 no 2_666
C29 H56 3.1545 no 1_565
C30 H58A 3.5516 no 2_665
C30 H67 3.3278 no 2_665
C31 H67 2.8642 no 2_665
C31 H68 3.4437 no 2_665
C32 H67 3.3516 no 2_665
C32 H68 2.9542 no 2_665
C33 H55 3.5591 no 2_656
C33 H68 3.1134 no 2_665
C34 H25A 3.0802 no 2_666
C34 H28 3.5813 no 2_666
C34 H68 2.8992 no 2_665
C35 H25A 3.3473 no 2_666
C35 H28 3.3909 no 2_666
C35 H29 3.4176 no 2_666
C35 H56 3.3571 no 2_656
C35 H68 3.3414 no 2_665
C36 H56 3.0789 no 2_656
C36 H69 3.4123 no 2_665
C36 H76 3.0298 no 2_656
C37 H55 3.5018 no 2_656
C37 H56 3.5007 no 2_656
C37 H62 3.3825 no 1_655
C37 H69 3.3016 no 2_665
C37 H76 3.2098 no 2_656
C38 H55 3.3492 no 2_656
C38 H69 3.4937 no 2_665
C39 H31 3.2529 no 2_665
C40 H31 3.1403 no 2_665
C41 H30 3.2871 no 2_665
C41 H31 3.3077 no 2_665
C42 H30 3.0962 no 2_665
C42 H31 3.5394 no 2_665
C43 H77B 3.5099 no 1_545
C44 H31 3.5218 no 2_665
C46 H31 3.0132 no 2_665
C47 H31 3.2180 no 2_665
C48 H3 3.1461 no 2_665
C48 H4 3.0246 no 2_665
C48 H31 3.5299 no 2_665
C48 H70 3.5545 no 2_665
C49 H3 2.8356 no 2_665
C49 H70 3.4713 no 2_665
C50 H23 3.5935 no 2_665
C50 H31 3.4342 no 2_665
C50 H63 3.1830 no 1_655
C50 H64 3.2727 no 1_655
C51 H31 3.1305 no 2_665
C51 H58C 3.3127 no 2_655
C51 H63 3.1433 no 1_655
C52 H58C 3.1328 no 2_655
C53 H58C 2.8307 no 2_655
C53 H62 3.4751 no 1_655
C53 H63 3.0400 no 1_655
C54 H58C 2.9013 no 2_655
C54 H62 3.4682 no 1_655
C54 H63 3.4775 no 1_655
C54 H74 3.5130 no 2_656
C55 H25B 3.3753 no 2_656
C55 H58A 3.5577 no 2_655
C55 H58C 3.2593 no 2_655
C55 H74 3.3258 no 2_656
C56 H16 3.3805 no 2_556
C56 H29 2.9821 no 1_545
C56 H58C 3.5124 no 2_655
C57 H16 3.3566 no 2_556
C57 H58C 3.4534 no 2_655
C58 H30 3.4976 no 2_665
C58 H51 3.1743 no 2_655
C58 H63 3.4695 no 2_555
C60 H70 3.1213 no 2_565
C60 H77B 3.0394 no 1_545
C61 H69 3.5447 no 2_565
C61 H70 3.3138 no 2_565
C61 H77A 3.4643 no 1_545
C61 H77B 2.9642 no 1_545
C62 H53 3.3369 no 1_455
C62 H54 3.5432 no 1_455
C62 H69 3.3526 no 2_565
C62 H70 3.4427 no 2_565
C62 H77A 3.5456 no 1_545
C62 H77B 2.8904 no 1_545
C63 H53 3.1697 no 1_455
C63 H70 3.3835 no 2_565
C63 H77B 2.8778 no 1_545
C64 H22 2.9935 no 2_565
C64 H70 3.1702 no 2_565
C64 H77B 2.9464 no 1_545
C65 H22 2.9922 no 2_565
C65 H70 3.0123 no 2_565
C65 H77B 3.0359 no 1_545
C66 H21 3.5471 no 2_565
C66 H48 3.4871 no 2_665
C67 H21 3.2098 no 2_565
C67 H25C 3.0022 no 1_554
C67 H31 3.3159 no 2_665
C67 H32 3.5930 no 2_665
C67 H48 3.4433 no 2_665
C68 H21 2.8186 no 2_565
C68 H25C 3.1383 no 1_554
C68 H32 3.3037 no 2_665
C68 H48 3.1845 no 2_665
C69 H21 2.7791 no 2_565
C69 H48 2.9500 no 2_665
C70 H21 3.1479 no 2_565
C70 H48 2.9660 no 2_665
C70 H49 3.3762 no 2_665
C70 H71 3.0990 no 2_565
C71 H21 3.5033 no 2_565
C71 H48 3.2329 no 2_665
C71 H49 3.5415 no 2_665
C71 H70 3.1423 no 2_565
C71 H71 3.5223 no 2_565
C72 H54 3.5495 no 2_656
C72 H62 3.4202 no 2_556
C73 H54 2.9913 no 2_656
C73 H77A 3.5083 no 2_566
C74 H54 2.8073 no 2_656
C74 H55 3.1683 no 2_656
C75 H37 3.2806 no 2_656
C75 H54 3.1969 no 2_656
C76 H15 3.1903 no 2_556
C76 H36 3.1723 no 2_656
C76 H37 2.9253 no 2_656
C77 H15 3.5069 no 2_566
C77 H73 3.4073 no 2_566
H3 C48 3.1461 no 2_665
H3 C49 2.8356 no 2_665
H3 H48 2.9992 no 2_665
H3 H49 2.4346 no 2_665
H4 C48 3.0246 no 2_665
H4 H31 3.0542 no 2_665
H4 H32 3.3450 no 2_665
H4 H48 2.2187 no 2_665
H4 H49 3.4576 no 2_665
H8 Cl2 3.5091 no 2_566
H8 C22 3.5067 no 2_566
H8 C23 3.0077 no 2_566
H8 C24 3.5569 no 2_566
H8 H18 3.5988 no 2_566
H8 H23 2.8090 no 2_566
H10 H34 3.4278 no 2_666
H10 H55 3.0843 no 2_656
H14 Cl1 3.5734 no 2_556
H14 H77A 3.3302 no 2_566
H14 H72 3.0302 no 2_556
H14 H76 3.5572 no 2_556
H15 Cl1 2.8056 no 2_556
H15 Cl3 3.4707 no 2_566
H15 C76 3.1903 no 2_556
H15 C77 3.5069 no 2_566
H15 H57 2.9796 no 2_556
H15 H77A 2.7569 no 2_566
H15 H72 3.5633 no 2_556
H15 H76 2.5980 no 2_556
H16 Cl3 3.4548 no 2_566
H16 C29 3.2799 no 2_566
H16 C56 3.3805 no 2_556
H16 C57 3.3566 no 2_556
H16 H29 2.8358 no 2_566
H16 H30 3.4729 no 2_566
H16 H50 3.5471 no 1_456
H16 H56 2.7625 no 2_556
H16 H57 2.7146 no 2_556
H17 C23 3.4022 no 2_566
H17 C24 3.2843 no 2_566
H17 C28 2.9225 no 2_566
H17 C29 2.8791 no 2_566
H17 H23 2.8397 no 2_566
H17 H24 2.5887 no 2_566
H17 H28 2.8557 no 2_566
H17 H29 2.8010 no 2_566
H17 H35 2.9534 no 1_455
H18 C24 3.2055 no 2_566
H18 H8 3.5988 no 2_566
H18 H23 3.3648 no 2_566
H18 H24 2.5685 no 2_566
H18 H35 3.2955 no 1_455
H20 H36 3.3455 no 1_455
H20 H69 3.3574 no 2_565
H21 C66 3.5471 no 2_565
H21 C67 3.2098 no 2_565
H21 C68 2.8186 no 2_565
H21 C69 2.7791 no 2_565
H21 C70 3.1479 no 2_565
H21 C71 3.5033 no 2_565
H21 H25C 3.3185 no 2_566
H21 H65 3.1935 no 2_565
H21 H68 3.1669 no 2_565
H21 H69 3.0960 no 2_565
H22 O9 3.0631 no 2_566
H22 C64 2.9935 no 2_565
H22 C65 2.9922 no 2_565
H22 H25C 3.2608 no 2_566
H22 H49 3.2801 no 2_665
H22 H64 2.5030 no 2_565
H22 H65 2.4830 no 2_565
H23 C16 3.3545 no 2_566
H23 C17 2.8360 no 2_566
H23 C18 3.1592 no 2_566
H23 C50 3.5935 no 2_665
H23 H8 2.8090 no 2_566
H23 H17 2.8397 no 2_566
H23 H18 3.3648 no 2_566
H23 H49 3.0772 no 2_665
H23 H50 2.9022 no 2_665
H24 C17 3.0224 no 2_566
H24 C18 3.0131 no 2_566
H24 H17 2.5887 no 2_566
H24 H18 2.5685 no 2_566
H25A C28 3.5684 no 2_666
H25A C29 3.5702 no 2_666
H25A C34 3.0802 no 2_666
H25A C35 3.3473 no 2_666
H25A H34 2.4924 no 2_666
H25A H35 3.0162 no 2_666
H25A H68 2.9364 no 1_556
H25B C29 3.3596 no 2_666
H25B C55 3.3753 no 2_656
H25B H29 3.2042 no 2_666
H25B H55 2.8669 no 2_656
H25B H58A 2.7706 no 1_556
H25C C67 3.0022 no 1_556
H25C C68 3.1383 no 1_556
H25C H21 3.3185 no 2_566
H25C H22 3.2608 no 2_566
H25C H43 3.5993 no 1_556
H25C H58A 2.9877 no 1_556
H25C H65 3.1665 no 1_556
H25C H67 2.5647 no 1_556
H25C H68 2.8335 no 1_556
H28 C34 3.5813 no 2_666
H28 C35 3.3909 no 2_666
H28 H17 2.8557 no 2_566
H28 H34 3.1576 no 2_666
H28 H35 2.7966 no 2_666
H29 C16 3.3028 no 2_566
H29 C17 3.2914 no 2_566
H29 C35 3.4176 no 2_666
H29 C56 2.9821 no 1_565
H29 H16 2.8358 no 2_566
H29 H17 2.8010 no 2_566
H29 H25B 3.2042 no 2_666
H29 H35 3.1711 no 2_666
H29 H55 3.5809 no 1_565
H29 H56 2.2400 no 1_565
H30 O42 3.0843 no 2_665
H30 C41 3.2871 no 2_665
H30 C42 3.0962 no 2_665
H30 C58 3.4976 no 2_665
H30 H16 3.4729 no 2_566
H30 H41 3.3908 no 2_665
H30 H51 3.4792 no 2_665
H30 H56 3.5363 no 1_565
H30 H58A 2.9806 no 2_665
H30 H67 3.5270 no 2_665
H31 C39 3.2529 no 2_665
H31 C40 3.1403 no 2_665
H31 C41 3.3077 no 2_665
H31 C42 3.5394 no 2_665
H31 C44 3.5218 no 2_665
H31 C46 3.0132 no 2_665
H31 C47 3.2180 no 2_665
H31 C48 3.5299 no 2_665
H31 C50 3.4342 no 2_665
H31 C51 3.1305 no 2_665
H31 C67 3.3159 no 2_665
H31 H4 3.0542 no 2_665
H31 H51 3.5332 no 2_665
H31 H67 2.7764 no 2_665
H32 C67 3.5930 no 2_665
H32 C68 3.3037 no 2_665
H32 H4 3.3450 no 2_665
H32 H67 3.5549 no 2_665
H32 H68 3.0443 no 2_665
H34 C25 3.4471 no 2_666
H34 H10 3.4278 no 2_666
H34 H25A 2.4924 no 2_666
H34 H28 3.1576 no 2_666
H34 H34 3.4200 no 2_666
H34 H68 3.0303 no 2_665
H35 C17 3.0292 no 1_655
H35 C18 3.2349 no 1_655
H35 C28 3.5218 no 2_666
H35 H17 2.9534 no 1_655
H35 H18 3.2955 no 1_655
H35 H25A 3.0162 no 2_666
H35 H28 2.7966 no 2_666
H35 H29 3.1711 no 2_666
H35 H56 3.5816 no 2_656
H36 C13 3.4793 no 1_655
H36 C14 3.3478 no 1_655
H36 C15 3.2826 no 1_655
H36 C16 3.3246 no 1_655
H36 C17 3.4136 no 1_655
H36 C18 3.4843 no 1_655
H36 C76 3.1723 no 2_656
H36 H20 3.3455 no 1_655
H36 H56 3.1424 no 2_656
H36 H76 2.4629 no 2_656
H37 C75 3.2806 no 2_656
H37 C76 2.9253 no 2_656
H37 H62 2.7434 no 1_655
H37 H75 3.4302 no 2_656
H37 H76 2.8086 no 2_656
H41 O42 3.2321 no 2_655
H41 H30 3.3908 no 2_665
H41 H41 3.3551 no 2_655
H43 Cl3 3.4491 no 1_545
H43 H25C 3.5993 no 1_554
H43 H77B 3.0866 no 1_545
H48 C3 3.2937 no 2_665
H48 C4 2.9384 no 2_665
H48 C66 3.4871 no 2_665
H48 C67 3.4433 no 2_665
H48 C68 3.1845 no 2_665
H48 C69 2.9500 no 2_665
H48 C70 2.9660 no 2_665
H48 C71 3.2329 no 2_665
H48 H3 2.9992 no 2_665
H48 H4 2.2187 no 2_665
H48 H69 3.3410 no 2_665
H48 H70 3.3559 no 2_665
H49 C3 3.1274 no 2_665
H49 C21 3.5896 no 2_665
H49 C22 3.0427 no 2_665
H49 C23 2.9225 no 2_665
H49 C24 3.4118 no 2_665
H49 C70 3.3762 no 2_665
H49 C71 3.5415 no 2_665
H49 H3 2.4346 no 2_665
H49 H4 3.4576 no 2_665
H49 H22 3.2801 no 2_665
H49 H23 3.0772 no 2_665
H49 H64 3.5341 no 1_655
H49 H70 3.1975 no 2_665
H49 H71 3.4789 no 2_665
H50 Cl3 2.9787 no 2_665
H50 C23 3.4378 no 2_665
H50 H16 3.5471 no 1_654
H50 H23 2.9022 no 2_665
H50 H63 3.4059 no 1_655
H50 H64 2.9577 no 1_655
H51 O42 2.7709 no 2_655
H51 C58 3.1743 no 2_655
H51 H30 3.4792 no 2_665
H51 H31 3.5332 no 2_665
H51 H58B 3.5790 no 2_655
H51 H58C 2.7003 no 2_655
H51 H63 3.3229 no 1_655
H53 C62 3.3369 no 1_655
H53 C63 3.1697 no 1_655
H53 H58C 3.1742 no 2_655
H53 H62 2.8403 no 1_655
H53 H63 2.5017 no 1_655
H54 C62 3.5432 no 1_655
H54 C72 3.5495 no 2_656
H54 C73 2.9913 no 2_656
H54 C74 2.8073 no 2_656
H54 C75 3.1969 no 2_656
H54 H58C 3.2737 no 2_655
H54 H62 2.8320 no 1_655
H54 H63 3.3221 no 1_655
H54 H73 3.2550 no 2_656
H54 H74 3.0286 no 2_656
H54 H75 3.5960 no 2_656
H55 C10 3.3478 no 2_656
H55 C33 3.5591 no 2_656
H55 C37 3.5018 no 2_656
H55 C38 3.3492 no 2_656
H55 C74 3.1683 no 2_656
H55 H10 3.0843 no 2_656
H55 H25B 2.8669 no 2_656
H55 H29 3.5809 no 1_545
H55 H74 2.6482 no 2_656
H56 C16 3.1986 no 2_556
H56 C29 3.1545 no 1_545
H56 C35 3.3571 no 2_656
H56 C36 3.0789 no 2_656
H56 C37 3.5007 no 2_656
H56 H16 2.7625 no 2_556
H56 H29 2.2400 no 1_545
H56 H30 3.5363 no 1_545
H56 H35 3.5816 no 2_656
H56 H36 3.1424 no 2_656
H57 C15 3.4770 no 2_556
H57 C16 3.3416 no 2_556
H57 H15 2.9796 no 2_556
H57 H16 2.7146 no 2_556
H58A C25 3.3105 no 1_554
H58A C30 3.5516 no 2_665
H58A C55 3.5577 no 2_655
H58A H25B 2.7706 no 1_554
H58A H25C 2.9877 no 1_554
H58A H30 2.9806 no 2_665
H58B Cl2 3.3958 no 2_565
H58B Cl3 2.9442 no 1_545
H58B H51 3.5790 no 2_655
H58B H63 3.2854 no 2_555
H58B H77B 3.5778 no 1_545
H58C C51 3.3127 no 2_655
H58C C52 3.1328 no 2_655
H58C C53 2.8307 no 2_655
H58C C54 2.9013 no 2_655
H58C C55 3.2593 no 2_655
H58C C56 3.5124 no 2_655
H58C C57 3.4534 no 2_655
H58C H51 2.7003 no 2_655
H58C H53 3.1742 no 2_655
H58C H54 3.2737 no 2_655
H58C H63 2.7769 no 2_555
H61 H77B 3.5155 no 1_545
H61 H72 3.2878 no 2_556
H62 C37 3.3825 no 1_455
H62 C53 3.4751 no 1_455
H62 C54 3.4682 no 1_455
H62 C72 3.4202 no 2_556
H62 H37 2.7434 no 1_455
H62 H53 2.8403 no 1_455
H62 H54 2.8320 no 1_455
H62 H69 3.3685 no 2_565
H62 H77B 3.4128 no 1_545
H62 H72 3.4222 no 2_556
H63 C50 3.1830 no 1_455
H63 C51 3.1433 no 1_455
H63 C53 3.0400 no 1_455
H63 C54 3.4775 no 1_455
H63 C58 3.4695 no 2_555
H63 H50 3.4059 no 1_455
H63 H51 3.3229 no 1_455
H63 H53 2.5017 no 1_455
H63 H54 3.3221 no 1_455
H63 H58B 3.2854 no 2_555
H63 H58C 2.7769 no 2_555
H63 H77B 3.3867 no 1_545
H64 Cl3 3.0741 no 2_565
H64 C22 3.2969 no 2_565
H64 C50 3.2727 no 1_455
H64 H22 2.5030 no 2_565
H64 H49 3.5341 no 1_455
H64 H50 2.9577 no 1_455
H64 H77B 3.4831 no 1_545
H65 C22 3.2846 no 2_565
H65 H21 3.1935 no 2_565
H65 H22 2.4830 no 2_565
H65 H25C 3.1665 no 1_554
H65 H70 3.3931 no 2_565
H67 C25 3.4610 no 1_554
H67 C30 3.3278 no 2_665
H67 C31 2.8642 no 2_665
H67 C32 3.3516 no 2_665
H67 H25C 2.5647 no 1_554
H67 H30 3.5270 no 2_665
H67 H31 2.7764 no 2_665
H67 H32 3.5549 no 2_665
H68 C25 3.3370 no 1_554
H68 C27 3.1603 no 2_665
H68 C31 3.4437 no 2_665
H68 C32 2.9542 no 2_665
H68 C33 3.1134 no 2_665
H68 C34 2.8992 no 2_665
H68 C35 3.3414 no 2_665
H68 H21 3.1669 no 2_565
H68 H25A 2.9364 no 1_554
H68 H25C 2.8335 no 1_554
H68 H32 3.0443 no 2_665
H68 H34 3.0303 no 2_665
H69 C36 3.4123 no 2_665
H69 C37 3.3016 no 2_665
H69 C38 3.4937 no 2_665
H69 C61 3.5447 no 2_565
H69 C62 3.3526 no 2_565
H69 H20 3.3574 no 2_565
H69 H21 3.0960 no 2_565
H69 H48 3.3410 no 2_665
H69 H62 3.3685 no 2_565
H70 C48 3.5545 no 2_665
H70 C49 3.4713 no 2_665
H70 C60 3.1213 no 2_565
H70 C61 3.3138 no 2_565
H70 C62 3.4427 no 2_565
H70 C63 3.3835 no 2_565
H70 C64 3.1702 no 2_565
H70 C65 3.0123 no 2_565
H70 C71 3.1423 no 2_565
H70 H48 3.3559 no 2_665
H70 H49 3.1975 no 2_665
H70 H65 3.3931 no 2_565
H70 H71 2.9231 no 2_565
H71 C70 3.0990 no 2_565
H71 C71 3.5223 no 2_565
H71 H49 3.4789 no 2_665
H71 H70 2.9231 no 2_565
H77A Cl1 3.2506 no 1_565
H77A C14 3.3802 no 2_566
H77A C15 3.0638 no 2_566
H77A C61 3.4643 no 1_565
H77A C62 3.5456 no 1_565
H77A C73 3.5083 no 2_566
H77A H14 3.3302 no 2_566
H77A H15 2.7569 no 2_566
H77A H72 3.4507 no 2_566
H77A H73 2.8418 no 2_566
H77B C43 3.5099 no 1_565
H77B C60 3.0394 no 1_565
H77B C61 2.9642 no 1_565
H77B C62 2.8904 no 1_565
H77B C63 2.8778 no 1_565
H77B C64 2.9464 no 1_565
H77B C65 3.0359 no 1_565
H77B H43 3.0866 no 1_565
H77B H58B 3.5778 no 1_565
H77B H61 3.5155 no 1_565
H77B H62 3.4128 no 1_565
H77B H63 3.3867 no 1_565
H77B H64 3.4831 no 1_565
H72 Cl1 2.8874 no 2_556
H72 C14 3.5779 no 2_556
H72 H14 3.0302 no 2_556
H72 H15 3.5633 no 2_556
H72 H61 3.2878 no 2_556
H72 H62 3.4222 no 2_556
H72 H77A 3.4507 no 2_566
H73 Cl2 3.0062 no 2_566
H73 C77 3.4073 no 2_566
H73 H54 3.2550 no 2_656
H73 H77A 2.8418 no 2_566
H74 C54 3.5130 no 2_656
H74 C55 3.3258 no 2_656
H74 H54 3.0286 no 2_656
H74 H55 2.6482 no 2_656
H75 H37 3.4302 no 2_656
H75 H54 3.5960 no 2_656
H76 C14 3.4403 no 2_556
H76 C15 2.8754 no 2_556
H76 C16 3.4723 no 2_556
H76 C36 3.0298 no 2_656
H76 C37 3.2098 no 2_656
H76 H14 3.5572 no 2_556
H76 H15 2.5980 no 2_556
H76 H36 2.4629 no 2_656
H76 H37 2.8086 no 2_656

loop_
_geom_torsion_atom_site_label_1
_geom_torsion_atom_site_label_2
_geom_torsion_atom_site_label_3
_geom_torsion_atom_site_label_4
_geom_torsion
_geom_torsion_publ_flag
Cl1 Ni1 C1 N2 121.0(2) no
Cl1 Ni1 C1 N5 -51.8(2) no
Cl1 Ni1 C72 C73 -135.06(12) no
Cl1 Ni1 C72 C76 107.55(14) no
Cl1 Ni1 C73 C72 54.55(16) no
Cl1 Ni1 C73 C74 173.94(7) no
Cl1 Ni1 C74 C73 -14.4(4) no
Cl1 Ni1 C74 C75 101.3(3) no
Cl1 Ni1 C75 C74 -146.32(8) no
Cl1 Ni1 C75 C76 -28.12(19) no
Cl1 Ni1 C76 C72 -79.68(15) no
Cl1 Ni1 C76 C75 161.60(11) no
C1 Ni1 C73 C72 176.09(12) no
C1 Ni1 C73 C74 -64.52(19) no
C73 Ni1 C1 N2 -11.5(3) no
C73 Ni1 C1 N5 175.76(19) no
C1 Ni1 C74 C73 131.09(13) no
C1 Ni1 C74 C75 -113.19(12) no
C74 Ni1 C1 N2 -47.0(3) no
C74 Ni1 C1 N5 140.2(2) no
C1 Ni1 C75 C74 80.91(15) no
C1 Ni1 C75 C76 -160.89(14) no
C75 Ni1 C1 N2 -87.4(3) no
C75 Ni1 C1 N5 99.8(3) no
C1 Ni1 C76 C72 153.8(3) no
C1 Ni1 C76 C75 35.0(4) no
C76 Ni1 C1 N2 -110.0(3) no
C76 Ni1 C1 N5 77.3(4) no
C72 Ni1 C73 C72 0.00(15) no
C72 Ni1 C73 C74 119.4(3) no
C73 Ni1 C72 C73 -0.00(15) no
C73 Ni1 C72 C76 -117.4(3) no
C72 Ni1 C74 C73 -36.04(13) no
C72 Ni1 C74 C75 79.68(14) no
C74 Ni1 C72 C73 37.17(14) no
C74 Ni1 C72 C76 -80.22(17) no
C72 Ni1 C75 C74 -80.36(15) no
C72 Ni1 C75 C76 37.85(15) no
C75 Ni1 C72 C73 81.30(17) no
C75 Ni1 C72 C76 -36.08(15) no
C72 Ni1 C76 C72 0.00(18) no
C72 Ni1 C76 C75 -118.7(3) no
C76 Ni1 C72 C73 117.4(3) no
C76 Ni1 C72 C76 0.00(17) no
C73 Ni1 C74 C73 0.00(15) no
C73 Ni1 C74 C75 115.7(3) no
C74 Ni1 C73 C72 -119.4(3) no
C74 Ni1 C73 C74 0.00(14) no
C73 Ni1 C75 C74 -38.58(12) no
C73 Ni1 C75 C76 79.62(15) no
C75 Ni1 C73 C72 -79.96(16) no
C75 Ni1 C73 C74 39.43(13) no
C73 Ni1 C76 C72 37.02(15) no
C73 Ni1 C76 C75 -81.71(18) no
C76 Ni1 C73 C72 -38.50(13) no
C76 Ni1 C73 C74 80.89(16) no
C74 Ni1 C75 C74 -0.00(11) no
C74 Ni1 C75 C76 118.20(19) no
C75 Ni1 C74 C73 -115.72(19) no
C75 Ni1 C74 C75 0.00(10) no
C74 Ni1 C76 C72 80.23(16) no
C74 Ni1 C76 C75 -38.50(14) no
C76 Ni1 C74 C73 -79.51(13) no
C76 Ni1 C74 C75 36.20(11) no
C75 Ni1 C76 C72 118.7(3) no
C75 Ni1 C76 C75 0.00(15) no
C76 Ni1 C75 C74 -118.2(2) no
C76 Ni1 C75 C76 0.00(16) no
C25 O9 C9 C8 177.6(3) no
C25 O9 C9 C10 -3.3(4) no
C58 O42 C42 C41 -166.75(18) no
C58 O42 C42 C43 13.1(3) no
C1 N2 C3 C4 -0.7(3) no
C3 N2 C1 Ni1 -174.1(2) no
C3 N2 C1 N5 0.1(3) no
C1 N2 C6 C7 -76.0(3) no
C1 N2 C6 C11 102.8(3) no
C6 N2 C1 Ni1 9.6(4) no
C6 N2 C1 N5 -176.1(2) no
C3 N2 C6 C7 108.1(3) no
C3 N2 C6 C11 -73.0(4) no
C6 N2 C3 C4 175.6(2) no
C1 N5 C4 C3 -0.8(3) no
C4 N5 C1 Ni1 174.6(2) no
C4 N5 C1 N2 0.4(3) no
C1 N5 C39 C40 -73.6(3) no
C1 N5 C39 C44 112.0(3) no
C39 N5 C1 Ni1 -5.6(4) no
C39 N5 C1 N2 -179.8(3) no
C4 N5 C39 C40 106.3(3) no
C4 N5 C39 C44 -68.2(3) no
C39 N5 C4 C3 179.3(2) no
N2 C3 C4 N5 0.9(3) no
N2 C6 C7 C8 172.5(2) no
N2 C6 C7 C12 -11.4(4) no
N2 C6 C11 C10 -170.78(19) no
N2 C6 C11 C26 11.2(4) no
C7 C6 C11 C10 8.0(4) no
C7 C6 C11 C26 -170.0(2) no
C11 C6 C7 C8 -6.3(4) no
C11 C6 C7 C12 169.8(3) no
C6 C7 C8 C9 -0.3(4) no
C6 C7 C12 C13 164.4(3) no
C6 C7 C12 C19 -70.5(4) no
C8 C7 C12 C13 -19.7(4) no
C8 C7 C12 C19 105.4(3) no
C12 C7 C8 C9 -176.3(3) no
C7 C8 C9 O9 -175.9(3) no
C7 C8 C9 C10 5.0(5) no
O9 C9 C10 C11 177.8(3) no
C8 C9 C10 C11 -3.2(5) no
C9 C10 C11 C6 -3.1(4) no
C9 C10 C11 C26 174.9(3) no
C6 C11 C26 C27 92.0(4) no
C6 C11 C26 C33 -140.0(3) no
C10 C11 C26 C27 -85.9(3) no
C10 C11 C26 C33 42.0(4) no
C7 C12 C13 C14 -86.6(4) no
C7 C12 C13 C18 92.5(4) no
C7 C12 C19 C20 164.8(3) no
C7 C12 C19 C24 -20.1(4) no
C13 C12 C19 C20 -69.1(4) no
C13 C12 C19 C24 106.0(4) no
C19 C12 C13 C14 148.4(3) no
C19 C12 C13 C18 -32.6(5) no
C12 C13 C14 C15 177.0(3) no
C12 C13 C18 C17 -177.4(3) no
C14 C13 C18 C17 1.7(6) no
C18 C13 C14 C15 -2.1(6) no
C13 C14 C15 C16 1.0(6) no
C14 C15 C16 C17 0.6(6) no
C15 C16 C17 C18 -1.0(6) no
C16 C17 C18 C13 -0.2(6) no
C12 C19 C20 C21 174.9(3) no
C12 C19 C24 C23 -174.7(3) no
C20 C19 C24 C23 0.5(4) no
C24 C19 C20 C21 -0.5(5) no
C19 C20 C21 C22 -0.2(5) no
C20 C21 C22 C23 0.9(5) no
C21 C22 C23 C24 -0.9(5) no
C22 C23 C24 C19 0.2(5) no
C11 C26 C27 C28 49.3(4) no
C11 C26 C27 C32 -132.3(3) no
C11 C26 C33 C34 -91.4(3) no
C11 C26 C33 C38 91.0(3) no
C27 C26 C33 C34 35.6(4) no
C27 C26 C33 C38 -142.0(3) no
C33 C26 C27 C28 -79.7(3) no
C33 C26 C27 C32 98.7(4) no
C26 C27 C28 C29 177.0(3) no
C26 C27 C32 C31 -178.5(3) no
C28 C27 C32 C31 -0.1(5) no
C32 C27 C28 C29 -1.4(5) no
C27 C28 C29 C30 1.4(5) no
C28 C29 C30 C31 0.1(5) no
C29 C30 C31 C32 -1.6(5) no
C30 C31 C32 C27 1.5(5) no
C26 C33 C34 C35 -176.02(19) no
C26 C33 C38 C37 176.67(18) no
C34 C33 C38 C37 -1.1(4) no
C38 C33 C34 C35 1.6(4) no
C33 C34 C35 C36 -0.7(4) no
C34 C35 C36 C37 -0.7(4) no
C35 C36 C37 C38 1.3(4) no
C36 C37 C38 C33 -0.4(4) no
N5 C39 C40 C41 -175.41(16) no
N5 C39 C40 C45 -2.2(3) no
N5 C39 C44 C43 175.12(16) no
N5 C39 C44 C59 -1.9(3) no
C40 C39 C44 C43 0.9(3) no
C40 C39 C44 C59 -176.20(17) no
C44 C39 C40 C41 -1.2(3) no
C44 C39 C40 C45 171.98(18) no
C39 C40 C41 C42 1.9(3) no
C39 C40 C45 C46 -98.6(3) no
C39 C40 C45 C52 133.7(3) no
C41 C40 C45 C46 74.5(3) no
C41 C40 C45 C52 -53.2(3) no
C45 C40 C41 C42 -171.43(17) no
C40 C41 C42 O42 177.46(18) no
C40 C41 C42 C43 -2.4(4) no
O42 C42 C43 C44 -177.78(18) no
C41 C42 C43 C44 2.1(4) no
C42 C43 C44 C39 -1.3(3) no
C42 C43 C44 C59 175.83(18) no
C39 C44 C59 C60 -142.6(3) no
C39 C44 C59 C66 91.4(3) no
C43 C44 C59 C60 40.4(3) no
C43 C44 C59 C66 -85.6(3) no
C40 C45 C46 C47 106.2(3) no
C40 C45 C46 C51 -73.9(3) no
C40 C45 C52 C53 170.0(2) no
C40 C45 C52 C57 -17.6(4) no
C46 C45 C52 C53 43.5(4) no
C46 C45 C52 C57 -144.2(3) no
C52 C45 C46 C47 -123.5(3) no
C52 C45 C46 C51 56.3(4) no
C45 C46 C47 C48 179.5(3) no
C45 C46 C51 C50 179.7(3) no
C47 C46 C51 C50 -0.5(5) no
C51 C46 C47 C48 -0.3(5) no
C46 C47 C48 C49 0.1(5) no
C47 C48 C49 C50 0.8(6) no
C48 C49 C50 C51 -1.6(5) no
C49 C50 C51 C46 1.5(5) no
C45 C52 C53 C54 173.0(3) no
C45 C52 C57 C56 -172.2(3) no
C53 C52 C57 C56 0.2(5) no
C57 C52 C53 C54 0.3(5) no
C52 C53 C54 C55 -0.6(5) no
C53 C54 C55 C56 0.3(5) no
C54 C55 C56 C57 0.2(5) no
C55 C56 C57 C52 -0.4(5) no
C44 C59 C60 C61 103.1(3) no
C44 C59 C60 C65 -79.3(3) no
C44 C59 C66 C67 27.6(5) no
C44 C59 C66 C71 -153.8(3) no
C60 C59 C66 C67 -100.5(3) no
C60 C59 C66 C71 78.1(4) no
C66 C59 C60 C61 -129.3(3) no
C66 C59 C60 C65 48.3(4) no
C59 C60 C61 C62 178.9(3) no
C59 C60 C65 C64 -179.8(3) no
C61 C60 C65 C64 -2.2(4) no
C65 C60 C61 C62 1.3(4) no
C60 C61 C62 C63 0.2(5) no
C61 C62 C63 C64 -0.8(5) no
C62 C63 C64 C65 -0.2(5) no
C63 C64 C65 C60 1.7(5) no
C59 C66 C67 C68 178.2(3) no
C59 C66 C71 C70 -178.0(3) no
C67 C66 C71 C70 0.7(5) no
C71 C66 C67 C68 -0.4(5) no
C66 C67 C68 C69 -0.5(6) no
C67 C68 C69 C70 1.0(6) no
C68 C69 C70 C71 -0.7(6) no
C69 C70 C71 C66 -0.2(6) no
Ni1 C72 C73 Ni1 0.000(14) no
Ni1 C72 C73 C74 -56.99(18) no
Ni1 C72 C76 Ni1 0.00(3) no
Ni1 C72 C76 C75 61.17(18) no
C73 C72 C76 Ni1 -63.4(3) no
C73 C72 C76 C75 -2.2(4) no
C76 C72 C73 Ni1 62.5(3) no
C76 C72 C73 C74 5.5(4) no
Ni1 C73 C74 Ni1 -0.000(12) no
Ni1 C73 C74 C75 -65.6(2) no
C72 C73 C74 Ni1 58.8(3) no
C72 C73 C74 C75 -6.8(4) no
Ni1 C74 C75 Ni1 -0.0 no
Ni1 C74 C75 C76 -60.80(18) no
C73 C74 C75 Ni1 66.3(3) no
C73 C74 C75 C76 5.5(4) no
Ni1 C75 C76 Ni1 -0.0 no
Ni1 C75 C76 C72 -60.13(18) no
C74 C75 C76 Ni1 58.1(2) no
C74 C75 C76 C72 -2.0(4) no
